data_4510813
loop_
_publ_author_name
'Hellmuth, Tina'
'Rieckhoff, Stefan'
'Weiss, Marcel'
'Dorst, Konstantin'
'Frey, Wolfgang'
'Peters, Ren\'e'

_publ_section_title
;
 Cooperative Bimetallic Asymmetric Catalysis: Comparison of a Planar
 Chiral Ruthenocene Bis-Palladacycle to the Corresponding Ferrocene
;
_journal_issue 6
_journal_name_full 'ACS Catalysis'
_journal_page_first 1850
_journal_paper_doi 10.1021/cs500393x
_journal_volume 4
_journal_year 2014
_chemical_absolute_configuration ad
_chemical_formula_moiety 'C108 H89 Cl4 N8 O8 Pd4 Ru2 S4, 7(C H Cl3)'
_chemical_formula_sum 'C115 H96 Cl25 N8 O8 Pd4 Ru2 S4'
_chemical_formula_weight 3360.35
_chemical_name_systematic
; 
 ? 
;
_space_group_IT_number 4
_symmetry_cell_setting monoclinic
_symmetry_space_group_name_Hall 'P 2yb'
_symmetry_space_group_name_H-M 'P 1 21 1'
_atom_sites_solution_hydrogens geom
_atom_sites_solution_primary direct
_atom_sites_solution_secondary difmap
_audit_creation_method SHELXL-97
_cell_angle_alpha 90.00
_cell_angle_beta 119.094(8)
_cell_angle_gamma 90.00
_cell_formula_units_Z 2
_cell_length_a 15.433(2)
_cell_length_b 29.985(5)
_cell_length_c 15.798(2)
_cell_measurement_reflns_used 20314
_cell_measurement_temperature 100(2)
_cell_measurement_theta_max 26.59
_cell_measurement_theta_min 1.62
_cell_volume 6388.2(16)
_computing_cell_refinement 'Bruker APEXII Software Suite, 2008'
_computing_data_collection 'Bruker APEXII Software Suite, 2008'
_computing_data_reduction 'Bruker APEXII Software Suite, 2008'
_computing_molecular_graphics 'SHELXTL-plus, XP (Sheldrick, 1991)'
_computing_structure_refinement 'SHELXL-97 (Sheldrick, 1997)'
_computing_structure_solution 'SHELXS-97 (Sheldrick, 1990)'
_diffrn_ambient_temperature 100(2)
_diffrn_measured_fraction_theta_full 0.959
_diffrn_measured_fraction_theta_max 0.959
_diffrn_measurement_device_type 'Bruker Kappa APEXII Duo'
_diffrn_measurement_method 'Omega + Phi Scans'
_diffrn_radiation_monochromator Triumph
_diffrn_radiation_source 'fine-focus sealed tube'
_diffrn_radiation_type MoK\a
_diffrn_radiation_wavelength 0.71073
_diffrn_reflns_av_R_equivalents 0.0595
_diffrn_reflns_av_sigmaI/netI 0.0761
_diffrn_reflns_limit_h_max 14
_diffrn_reflns_limit_h_min -19
_diffrn_reflns_limit_k_max 37
_diffrn_reflns_limit_k_min -37
_diffrn_reflns_limit_l_max 19
_diffrn_reflns_limit_l_min -19
_diffrn_reflns_number 61402
_diffrn_reflns_theta_full 26.59
_diffrn_reflns_theta_max 26.59
_diffrn_reflns_theta_min 1.62
_diffrn_standards_decay_% 0
_diffrn_standards_interval_count 0
_diffrn_standards_number 0
_exptl_absorpt_coefficient_mu 1.428
_exptl_absorpt_correction_T_max 0.7613
_exptl_absorpt_correction_T_min 0.6007
_exptl_absorpt_correction_type numerical
_exptl_absorpt_process_details 'Blessing, 1995'
_exptl_crystal_colour orange
_exptl_crystal_density_diffrn 1.747
_exptl_crystal_density_method 'not measured'
_exptl_crystal_description irregular
_exptl_crystal_F_000 3334
_exptl_crystal_size_max 0.46
_exptl_crystal_size_mid 0.36
_exptl_crystal_size_min 0.24
_refine_diff_density_max 2.101
_refine_diff_density_min -2.106
_refine_diff_density_rms 0.214
_refine_ls_abs_structure_details 'Flack H D (1983), Acta Cryst. A39, 876-881'
_refine_ls_abs_structure_Flack -0.02(5)
_refine_ls_extinction_method none
_refine_ls_goodness_of_fit_ref 1.065
_refine_ls_hydrogen_treatment constr
_refine_ls_matrix_type full
_refine_ls_number_parameters 1470
_refine_ls_number_reflns 24558
_refine_ls_number_restraints 1225
_refine_ls_restrained_S_all 1.060
_refine_ls_R_factor_all 0.1074
_refine_ls_R_factor_gt 0.0835
_refine_ls_shift/su_max 0.005
_refine_ls_shift/su_mean 0.000
_refine_ls_structure_factor_coef Fsqd
_refine_ls_weighting_details 'calc w=1/[\s^2^(Fo^2^)+(0.0426P)^2^+141.1814P] where P=(Fo^2^+2Fc^2^)/3'
_refine_ls_weighting_scheme calc
_refine_ls_wR_factor_gt 0.1896
_refine_ls_wR_factor_ref 0.2032
_reflns_number_gt 20314
_reflns_number_total 24558
_reflns_threshold_expression >2sigma(I)
_cod_data_source_file cs500393x_si_001.cif
_cod_data_source_block s1962lm
_cod_depositor_comments 'Adding full bibliography for 4510813--4510814.cif.'
_cod_original_sg_symbol_H-M 'P 21'
_cod_database_code 4510813

loop_
_symmetry_equiv_pos_as_xyz
'x, y, z'
'-x, y+1/2, -z'

loop_
_atom_site_label
_atom_site_type_symbol
_atom_site_fract_x
_atom_site_fract_y
_atom_site_fract_z
_atom_site_U_iso_or_equiv
_atom_site_adp_type
_atom_site_occupancy
_atom_site_symmetry_multiplicity
_atom_site_calc_flag
_atom_site_refinement_flags
Pd1 Pd 0.54050(11) 0.25136(15) 0.91489(11) 0.0213(3) Uani 1 1 d .
Pd2 Pd 0.74381(10) 0.24702(15) 0.82885(10) 0.0199(3) Uani 1 1 d .
Pd3 Pd 0.49318(10) 0.14743(15) 0.82740(11) 0.0195(3) Uani 1 1 d .
Pd4 Pd 0.78380(10) 0.14304(15) 0.91628(11) 0.0205(3) Uani 1 1 d .
Ru1 Ru 0.65025(14) 0.35136(15) 0.87456(13) 0.0271(4) Uani 1 1 d .
Ru2 Ru 0.63442(13) 0.04349(15) 0.87502(12) 0.0254(3) Uani 1 1 d .
Cl1 Cl 0.4654(4) 0.2226(2) 0.7597(4) 0.0230(10) Uani 1 1 d .
Cl2 Cl 0.5728(4) 0.1763(2) 0.9829(3) 0.0232(10) Uani 1 1 d .
Cl3 Cl 0.8178(4) 0.2176(2) 0.9848(3) 0.0233(10) Uani 1 1 d .
Cl4 Cl 0.7033(4) 0.1721(2) 0.7598(4) 0.0219(10) Uani 1 1 d .
S1 S 0.6386(4) 0.3910(2) 1.1736(4) 0.0281(11) Uani 1 1 d .
S2 S 0.6504(5) 0.3891(2) 0.5724(5) 0.0320(13) Uani 1 1 d .
S3 S 0.3315(4) 0.0050(2) 0.5712(4) 0.0277(12) Uani 1 1 d .
S4 S 0.9454(4) 0.0027(2) 1.1761(4) 0.0306(11) Uani 1 1 d .
O1 O 0.7055(11) 0.3923(5) 1.2737(11) 0.027(3) Uani 1 1 d U
O2 O 0.6448(12) 0.4220(5) 1.1114(12) 0.034(4) Uani 1 1 d U
O3 O 0.5775(12) 0.3921(5) 0.4720(12) 0.037(4) Uani 1 1 d U
O4 O 0.6453(14) 0.4196(5) 0.6373(14) 0.046(4) Uani 1 1 d U
O5 O 0.4028(12) -0.0247(5) 0.6394(12) 0.035(4) Uani 1 1 d U
O6 O 0.3020(13) 0.0040(6) 0.4723(12) 0.040(4) Uani 1 1 d U
O7 O 0.8747(12) -0.0299(5) 1.1103(13) 0.036(4) Uani 1 1 d U
O8 O 0.9739(11) 0.0012(5) 1.2808(11) 0.030(3) Uani 1 1 d U
N1 N 0.5959(13) 0.2831(5) 1.0434(12) 0.020(4) Uani 1 1 d U
N2 N 0.6563(13) 0.3409(5) 1.1405(13) 0.027(4) Uani 1 1 d U
N3 N 0.6877(11) 0.2773(5) 0.6943(12) 0.016(3) Uani 1 1 d U
N4 N 0.6418(13) 0.3388(6) 0.6085(13) 0.029(4) Uani 1 1 d U
N5 N 0.4202(12) 0.1182(5) 0.6994(12) 0.018(3) Uani 1 1 d U
N6 N 0.3797(13) 0.0558(5) 0.6046(13) 0.028(4) Uani 1 1 d U
N7 N 0.8566(13) 0.1130(6) 1.0470(14) 0.028(4) Uani 1 1 d U
N8 N 0.8925(11) 0.0522(5) 1.1407(11) 0.019(3) Uani 1 1 d U
C1 C 0.5288(15) 0.3150(7) 0.8735(16) 0.026(4) Uani 1 1 d U
C2 C 0.5691(15) 0.3453(6) 0.9483(14) 0.027(4) Uani 1 1 d U
C3 C 0.5531(17) 0.3906(7) 0.9079(16) 0.031(5) Uani 1 1 d U
H3 H 0.5686 0.4180 0.9423 0.037 Uiso 1 1 calc R
C4 C 0.5094(16) 0.3844(7) 0.8066(14) 0.027(4) Uani 1 1 d U
H4 H 0.4947 0.4073 0.7602 0.032 Uiso 1 1 calc R
C5 C 0.4918(17) 0.3396(7) 0.7864(15) 0.029(5) Uani 1 1 d U
H5 H 0.4595 0.3271 0.7232 0.035 Uiso 1 1 calc R
C6 C 0.7705(14) 0.3094(7) 0.8762(15) 0.021(4) Uani 1 1 d U
C7 C 0.7292(14) 0.3406(6) 0.7955(14) 0.015(4) Uani 1 1 d U
C8 C 0.7490(17) 0.3855(7) 0.8371(16) 0.028(5) Uani 1 1 d U
H8 H 0.7322 0.4133 0.8041 0.034 Uiso 1 1 calc R
C9 C 0.7992(16) 0.3776(7) 0.9386(16) 0.027(5) Uani 1 1 d U
H9 H 0.8242 0.4004 0.9862 0.033 Uiso 1 1 calc R
C10 C 0.8070(17) 0.3329(8) 0.959(2) 0.037(6) Uani 1 1 d U
H10 H 0.8341 0.3204 1.0221 0.044 Uiso 1 1 calc R
C11 C 0.5145(15) 0.0856(6) 0.8663(15) 0.023(4) Uani 1 1 d U
C12 C 0.4771(17) 0.0537(7) 0.7934(17) 0.032(5) Uani 1 1 d U
C13 C 0.4952(16) 0.0104(7) 0.8368(16) 0.028(5) Uani 1 1 d U
H13 H 0.4740 -0.0168 0.8017 0.034 Uiso 1 1 calc R
C14 C 0.5504(15) 0.0135(7) 0.9418(16) 0.026(5) Uani 1 1 d U
H14 H 0.5744 -0.0100 0.9880 0.031 Uiso 1 1 calc R
C15 C 0.5600(15) 0.0614(7) 0.9591(16) 0.023(4) Uani 1 1 d U
H15 H 0.5911 0.0751 1.0212 0.028 Uiso 1 1 calc R
C16 C 0.7552(14) 0.0822(6) 0.8754(12) 0.012(3) Uani 1 1 d U
C17 C 0.7927(15) 0.0495(7) 0.9562(14) 0.026(4) Uani 1 1 d U
C18 C 0.7669(16) 0.0052(7) 0.9141(14) 0.025(4) Uani 1 1 d U
H18 H 0.7842 -0.0220 0.9493 0.030 Uiso 1 1 calc R
C19 C 0.7110(15) 0.0093(6) 0.8106(14) 0.023(4) Uani 1 1 d U
H19 H 0.6834 -0.0146 0.7659 0.028 Uiso 1 1 calc R
C20 C 0.7039(13) 0.0569(6) 0.7858(12) 0.017(4) Uani 1 1 d U
H20 H 0.6715 0.0691 0.7222 0.020 Uiso 1 1 calc R
C21 C 0.6062(13) 0.3243(6) 1.0443(14) 0.016(4) Uani 1 1 d U
H21 H 0.5406 0.3288 1.0413 0.019 Uiso 1 1 calc R
C22 C 0.6860(14) 0.3012(6) 1.2067(15) 0.021(4) Uani 1 1 d U
H22 H 0.6685 0.3067 1.2590 0.026 Uiso 1 1 calc R
C23 C 0.6162(13) 0.2638(5) 1.1361(12) 0.014(3) Uani 1 1 d U
H23 H 0.6551 0.2356 1.1473 0.017 Uiso 1 1 calc R
C24 C 0.6866(17) 0.3198(8) 0.6993(17) 0.030(5) Uani 1 1 d U
C25 C 0.6595(18) 0.2609(8) 0.6015(17) 0.033(5) Uani 1 1 d U
H25 H 0.6185 0.2332 0.5870 0.040 Uiso 1 1 calc R
C26 C 0.5990(16) 0.3006(7) 0.5320(16) 0.027(5) Uani 1 1 d U
H26 H 0.6155 0.3048 0.4786 0.033 Uiso 1 1 calc R
C27 C 0.4244(13) 0.0730(6) 0.6984(14) 0.019(4) Uani 1 1 d U
C28 C 0.3436(16) 0.0957(7) 0.5402(15) 0.026(5) Uani 1 1 d U
H28 H 0.2735 0.0905 0.4889 0.031 Uiso 1 1 calc R
C29 C 0.3461(14) 0.1330(6) 0.6014(13) 0.018(4) Uani 1 1 d U
H29 H 0.3707 0.1604 0.5837 0.022 Uiso 1 1 calc R
C30 C 0.8447(13) 0.0697(6) 1.0452(15) 0.020(4) Uani 1 1 d U
C31 C 0.9332(17) 0.0907(7) 1.2106(18) 0.031(3) Uani 1 1 d U
H31 H 1.0032 0.0860 1.2628 0.037 Uiso 1 1 calc R
C32 C 0.9219(16) 0.1296(7) 1.1443(15) 0.031(3) Uani 1 1 d U
H32 H 0.8943 0.1567 1.1596 0.037 Uiso 1 1 calc R
C33 C 0.5199(16) 0.3902(7) 1.1622(17) 0.026(5) Uani 1 1 d U
C34 C 0.5091(17) 0.3872(7) 1.2378(15) 0.033(5) Uani 1 1 d U
H34 H 0.5648 0.3851 1.3008 0.039 Uiso 1 1 calc R
C35 C 0.408(2) 0.3872(9) 1.223(2) 0.048(6) Uani 1 1 d U
H35 H 0.3987 0.3845 1.2783 0.057 Uiso 1 1 calc R
C36 C 0.3240(19) 0.3911(8) 1.130(2) 0.035(5) Uani 1 1 d U
C37 C 0.3434(17) 0.3952(7) 1.0519(16) 0.028(4) Uani 1 1 d U
H37 H 0.2899 0.3974 0.9876 0.033 Uiso 1 1 calc R
C38 C 0.4423(18) 0.3959(7) 1.0689(17) 0.035(5) Uani 1 1 d U
H38 H 0.4554 0.4004 1.0166 0.042 Uiso 1 1 calc R
C39 C 0.2264(18) 0.3904(8) 1.1158(19) 0.039(5) Uani 1 1 d U
H39A H 0.1912 0.4174 1.0810 0.058 Uiso 1 1 calc R
H39B H 0.2284 0.3893 1.1788 0.058 Uiso 1 1 calc R
H39C H 0.1917 0.3640 1.0778 0.058 Uiso 1 1 calc R
C40 C 0.7969(10) 0.2925(5) 1.2519(12) 0.046(4) Uani 1 1 d DU
C41 C 0.8407(13) 0.2750(5) 1.1998(11) 0.044(6) Uani 1 1 d DU
H41 H 0.8009 0.2669 1.1337 0.052 Uiso 1 1 calc R
C42 C 0.9429(13) 0.2696(5) 1.2453(13) 0.058(8) Uani 1 1 d DU
H42 H 0.9731 0.2577 1.2102 0.069 Uiso 1 1 calc R
C43 C 1.0013(10) 0.2815(6) 1.3419(13) 0.046(4) Uani 1 1 d DU
H43 H 1.0712 0.2778 1.3728 0.056 Uiso 1 1 calc R
C44 C 0.9569(13) 0.2989(6) 1.3931(11) 0.059(8) Uani 1 1 d DU
H44 H 0.9965 0.3070 1.4591 0.070 Uiso 1 1 calc R
C45 C 0.8551(13) 0.3042(6) 1.3476(12) 0.040(5) Uani 1 1 d DU
H45 H 0.8250 0.3161 1.3828 0.048 Uiso 1 1 calc R
C46 C 0.5298(9) 0.2551(5) 1.1508(10) 0.020(4) Uani 1 1 d DU
C47 C 0.4389(11) 0.2740(5) 1.0850(10) 0.044(6) Uani 1 1 d DU
H47 H 0.4333 0.2910 1.0318 0.053 Uiso 1 1 calc R
C48 C 0.3570(10) 0.2680(6) 1.0979(13) 0.063(8) Uani 1 1 d DU
H48 H 0.2950 0.2808 1.0534 0.076 Uiso 1 1 calc R
C49 C 0.3657(11) 0.2431(6) 1.1762(13) 0.043(5) Uani 1 1 d DU
H49 H 0.3097 0.2389 1.1853 0.052 Uiso 1 1 calc R
C50 C 0.4560(13) 0.2245(6) 1.2406(11) 0.043(6) Uani 1 1 d DU
H50 H 0.4621 0.2075 1.2939 0.051 Uiso 1 1 calc R
C51 C 0.5386(11) 0.2306(5) 1.2276(10) 0.040(5) Uani 1 1 d DU
H51 H 0.6007 0.2179 1.2721 0.048 Uiso 1 1 calc R
C52 C 0.7717(10) 0.3903(6) 0.5905(11) 0.037(5) Uani 1 1 d DU
C53 C 0.7802(11) 0.3898(6) 0.5064(9) 0.033(4) Uani 1 1 d DU
H53 H 0.7226 0.3871 0.4448 0.040 Uiso 1 1 calc R
C54 C 0.8723(12) 0.3933(6) 0.5130(11) 0.033(4) Uani 1 1 d DU
H54 H 0.8779 0.3941 0.4557 0.040 Uiso 1 1 calc R
C55 C 0.9568(10) 0.3957(7) 0.6028(13) 0.044(7) Uani 1 1 d DU
C56 C 0.9484(12) 0.3963(7) 0.6858(11) 0.039(5) Uani 1 1 d DU
H56 H 1.0062 0.3981 0.7474 0.046 Uiso 1 1 calc R
C57 C 0.8553(13) 0.3942(8) 0.6795(11) 0.047(7) Uani 1 1 d DU
H57 H 0.8495 0.3955 0.7366 0.056 Uiso 1 1 calc R
C58 C 1.0564(14) 0.4035(8) 0.609(2) 0.054(7) Uani 1 1 d DU
H58A H 1.0657 0.4354 0.6037 0.080 Uiso 1 1 calc R
H58B H 1.0591 0.3875 0.5563 0.080 Uiso 1 1 calc R
H58C H 1.1090 0.3924 0.6714 0.080 Uiso 1 1 calc R
C59 C 0.4886(14) 0.2931(6) 0.4933(14) 0.021(4) Uani 1 1 d U
C60 C 0.4496(16) 0.2770(6) 0.5456(15) 0.026(4) Uani 1 1 d U
H60 H 0.4926 0.2713 0.6124 0.031 Uiso 1 1 calc R
C61 C 0.3567(18) 0.2686(8) 0.5106(19) 0.042(6) Uani 1 1 d U
H61 H 0.3322 0.2569 0.5507 0.050 Uiso 1 1 calc R
C62 C 0.289(2) 0.2774(9) 0.408(2) 0.051(7) Uani 1 1 d U
H62 H 0.2203 0.2712 0.3795 0.061 Uiso 1 1 calc R
C63 C 0.3286(18) 0.2949(8) 0.3544(19) 0.040(6) Uani 1 1 d U
H63 H 0.2857 0.3012 0.2879 0.048 Uiso 1 1 calc R
C64 C 0.4270(16) 0.3037(7) 0.3925(15) 0.028(4) Uani 1 1 d U
H64 H 0.4536 0.3161 0.3547 0.033 Uiso 1 1 calc R
C65 C 0.7591(15) 0.2522(6) 0.5990(14) 0.026(4) Uani 1 1 d DU
C66 C 0.8482(16) 0.2730(6) 0.6557(16) 0.031(5) Uani 1 1 d DU
H66 H 0.8569 0.2905 0.7095 0.037 Uiso 1 1 calc R
C67 C 0.9221(18) 0.2691(7) 0.6362(17) 0.041(6) Uani 1 1 d DU
H67 H 0.9833 0.2837 0.6762 0.050 Uiso 1 1 calc R
C68 C 0.911(2) 0.2434(8) 0.5567(19) 0.051(7) Uani 1 1 d DU
H68 H 0.9649 0.2411 0.5440 0.061 Uiso 1 1 calc R
C69 C 0.826(2) 0.2224(8) 0.499(2) 0.061(8) Uani 1 1 d DU
H69 H 0.8204 0.2053 0.4459 0.073 Uiso 1 1 calc R
C70 C 0.7448(17) 0.2256(6) 0.5170(15) 0.035(5) Uani 1 1 d DU
H70 H 0.6837 0.2109 0.4770 0.042 Uiso 1 1 calc R
C71 C 0.2222(16) 0.0037(7) 0.5804(15) 0.027(5) Uani 1 1 d U
C72 C 0.2314(18) -0.0011(7) 0.6710(17) 0.032(5) Uani 1 1 d U
H72 H 0.2952 -0.0019 0.7268 0.038 Uiso 1 1 calc R
C73 C 0.1466(18) -0.0047(7) 0.6800(16) 0.034(5) Uani 1 1 d U
H73 H 0.1545 -0.0093 0.7429 0.041 Uiso 1 1 calc R
C74 C 0.0513(14) -0.0021(7) 0.6030(17) 0.033(5) Uani 1 1 d DU
C75 C 0.046(2) 0.0067(8) 0.5087(19) 0.048(6) Uani 1 1 d U
H75 H -0.0173 0.0103 0.4536 0.057 Uiso 1 1 calc R
C76 C 0.1276(15) 0.0099(7) 0.4954(15) 0.031(5) Uani 1 1 d U
H76 H 0.1216 0.0158 0.4337 0.038 Uiso 1 1 calc R
C77 C -0.0482(15) -0.0048(8) 0.6022(19) 0.042(6) Uani 1 1 d DU
H77A H -0.0933 -0.0245 0.5494 0.064 Uiso 1 1 calc R
H77B H -0.0774 0.0250 0.5924 0.064 Uiso 1 1 calc R
H77C H -0.0377 -0.0168 0.6642 0.064 Uiso 1 1 calc R
C78 C 0.4086(13) 0.1012(5) 0.4919(13) 0.021(4) Uani 1 1 d DU
C79 C 0.5068(17) 0.1173(5) 0.5421(18) 0.037(5) Uani 1 1 d DU
H79 H 0.5364 0.1247 0.6089 0.044 Uiso 1 1 calc R
C80 C 0.5625(16) 0.1222(6) 0.489(2) 0.044(6) Uani 1 1 d DU
H80 H 0.6286 0.1330 0.5236 0.053 Uiso 1 1 calc R
C81 C 0.526(2) 0.1126(7) 0.398(2) 0.050(7) Uani 1 1 d DU
H81 H 0.5664 0.1165 0.3680 0.060 Uiso 1 1 calc R
C82 C 0.437(2) 0.0977(7) 0.3472(19) 0.052(7) Uani 1 1 d DU
H82 H 0.4115 0.0909 0.2805 0.062 Uiso 1 1 calc R
C83 C 0.3711(19) 0.0911(6) 0.3941(17) 0.039(5) Uani 1 1 d DU
H83 H 0.3054 0.0801 0.3569 0.047 Uiso 1 1 calc R
C84 C 0.2466(14) 0.1415(6) 0.5895(14) 0.022(4) Uani 1 1 d U
C85 C 0.2218(19) 0.1235(8) 0.6589(19) 0.042(6) Uani 1 1 d U
H85 H 0.2710 0.1089 0.7152 0.051 Uiso 1 1 calc R
C86 C 0.124(2) 0.1275(8) 0.6431(19) 0.044(6) Uani 1 1 d U
H86 H 0.1060 0.1139 0.6865 0.053 Uiso 1 1 calc R
C87 C 0.0571(19) 0.1506(8) 0.5669(19) 0.046(6) Uani 1 1 d U
H87 H -0.0087 0.1536 0.5564 0.055 Uiso 1 1 calc R
C88 C 0.0854(19) 0.1715(8) 0.4988(18) 0.042(6) Uani 1 1 d U
H88 H 0.0385 0.1888 0.4459 0.051 Uiso 1 1 calc R
C89 C 0.171(2) 0.1662(10) 0.511(2) 0.061(8) Uani 1 1 d U
H89 H 0.1872 0.1795 0.4658 0.073 Uiso 1 1 calc R
C90 C 1.0481(15) 0.0021(7) 1.1595(15) 0.026(4) Uani 1 1 d U
C91 C 1.0382(17) 0.0006(7) 1.0650(15) 0.031(5) Uani 1 1 d U
H91 H 0.9741 -0.0023 1.0102 0.037 Uiso 1 1 calc R
C92 C 1.1128(18) 0.0031(8) 1.053(2) 0.040(4) Uani 1 1 d U
H92 H 1.1031 0.0043 0.9890 0.048 Uiso 1 1 calc R
C93 C 1.215(2) 0.0042(9) 1.135(2) 0.040(4) Uani 1 1 d U
C94 C 1.2267(17) 0.0044(7) 1.2282(17) 0.037(5) Uani 1 1 d U
H94 H 1.2896 0.0044 1.2851 0.044 Uiso 1 1 calc R
C95 C 1.1436(15) 0.0046(6) 1.2295(16) 0.024(4) Uani 1 1 d U
H95 H 1.1514 0.0071 1.2928 0.028 Uiso 1 1 calc R
C96 C 1.3049(18) 0.0044(9) 1.121(2) 0.040(6) Uani 1 1 d U
H96A H 1.3250 0.0353 1.1197 0.060 Uiso 1 1 calc R
H96B H 1.2892 -0.0104 1.0603 0.060 Uiso 1 1 calc R
H96C H 1.3592 -0.0115 1.1753 0.060 Uiso 1 1 calc R
C97 C 0.8609(11) 0.1000(5) 1.2504(13) 0.045(4) Uani 1 1 d DU
C98 C 0.7672(12) 0.1184(5) 1.1915(10) 0.048(6) Uani 1 1 d DU
H98 H 0.7446 0.1235 1.1247 0.058 Uiso 1 1 calc R
C99 C 0.7073(10) 0.1293(5) 1.2317(11) 0.029(5) Uani 1 1 d DU
H99 H 0.6435 0.1418 1.1921 0.035 Uiso 1 1 calc R
C100 C 0.7399(12) 0.1219(6) 1.3282(12) 0.045(4) Uani 1 1 d DU
H100 H 0.6987 0.1294 1.3553 0.054 Uiso 1 1 calc R
C101 C 0.8339(13) 0.1034(6) 1.3868(11) 0.048(6) Uani 1 1 d DU
H101 H 0.8567 0.0983 1.4537 0.058 Uiso 1 1 calc R
C102 C 0.8932(12) 0.0927(6) 1.3466(13) 0.051(7) Uani 1 1 d DU
H102 H 0.9570 0.0802 1.3862 0.061 Uiso 1 1 calc R
C103 C 1.0285(8) 0.1390(4) 1.1530(10) 0.025(4) Uani 1 1 d DU
C104 C 1.0576(11) 0.1209(4) 1.0891(10) 0.028(4) Uani 1 1 d DU
H104 H 1.0126 0.1032 1.0360 0.033 Uiso 1 1 calc R
C105 C 1.1516(12) 0.1287(5) 1.1032(12) 0.054(7) Uani 1 1 d DU
H105 H 1.1712 0.1164 1.0597 0.064 Uiso 1 1 calc R
C106 C 1.2172(10) 0.1543(6) 1.1797(14) 0.056(7) Uani 1 1 d DU
H106 H 1.2820 0.1596 1.1892 0.068 Uiso 1 1 calc R
C107 C 1.1887(11) 0.1722(5) 1.2429(12) 0.050(7) Uani 1 1 d DU
H107 H 1.2340 0.1899 1.2959 0.060 Uiso 1 1 calc R
C108 C 1.0948(11) 0.1645(5) 1.2295(10) 0.023(4) Uani 1 1 d DU
H108 H 1.0757 0.1770 1.2733 0.028 Uiso 1 1 calc R
C1A C 1.020(2) 0.2730(9) 0.9709(19) 0.046(6) Uani 1 1 d U
H1A H 0.9497 0.2646 0.9472 0.056 Uiso 1 1 calc R
Cl1A Cl 1.0739(6) 0.2821(4) 1.0935(5) 0.087(3) Uani 1 1 d .
Cl2A Cl 1.0759(10) 0.2297(5) 0.9496(11) 0.132(5) Uani 1 1 d U
Cl3A Cl 1.0206(8) 0.3217(4) 0.9097(6) 0.091(4) Uani 1 1 d .
C1B C 0.8973(19) 0.1119(9) 0.762(2) 0.044(6) Uani 1 1 d U
H1B H 0.8554 0.1205 0.7912 0.052 Uiso 1 1 calc R
Cl1B Cl 0.9871(7) 0.0727(3) 0.8338(6) 0.080(3) Uani 1 1 d .
Cl2B Cl 0.8220(7) 0.0823(4) 0.6446(6) 0.092(3) Uani 1 1 d U
Cl3B Cl 0.9571(8) 0.1588(4) 0.7464(10) 0.103(4) Uani 1 1 d U
C1C C 1.260(2) 0.2859(10) 0.748(2) 0.055(7) Uani 1 1 d U
H1C H 1.3319 0.2776 0.7758 0.066 Uiso 1 1 calc R
Cl1C Cl 1.2526(7) 0.3222(3) 0.8312(6) 0.080(3) Uani 1 1 d .
Cl2C Cl 1.2265(10) 0.3062(5) 0.6431(8) 0.123(4) Uani 1 1 d U
Cl3C Cl 1.1959(9) 0.2369(5) 0.7344(11) 0.125(4) Uani 1 1 d U
C1D C 1.351(2) 0.1194(10) 0.961(2) 0.051(7) Uani 1 1 d U
H1D H 1.3994 0.1277 0.9380 0.061 Uiso 1 1 calc R
Cl1D Cl 1.3001(9) 0.0698(5) 0.9098(8) 0.103(4) Uani 1 1 d U
Cl2D Cl 1.4175(6) 0.1147(4) 1.0869(7) 0.080(3) Uani 1 1 d .
Cl3D Cl 1.2667(13) 0.1621(6) 0.9294(13) 0.153(6) Uani 1 1 d U
C1E C 1.032(4) 0.391(2) 1.191(4) 0.15(2) Uani 1 1 d U
H1E H 1.0199 0.3707 1.1355 0.179 Uiso 1 1 calc R
Cl1E Cl 0.9110(7) 0.3951(4) 1.2110(8) 0.087(3) Uani 1 1 d .
Cl2E Cl 1.1160(7) 0.3713(4) 1.2949(8) 0.105(4) Uani 1 1 d .
Cl3E Cl 1.0429(9) 0.4447(4) 1.1687(8) 0.100(3) Uani 1 1 d U
C1F C 0.413(3) 0.4487(13) 0.497(3) 0.088(10) Uani 1 1 d U
H1F H 0.4579 0.4414 0.4694 0.105 Uiso 1 1 calc R
Cl1F Cl 0.3898(8) 0.3994(3) 0.5426(7) 0.081(3) Uani 1 1 d .
Cl2F Cl 0.2970(12) 0.4662(6) 0.4001(11) 0.145(5) Uani 1 1 d U
Cl3F Cl 0.4657(11) 0.4904(5) 0.5793(13) 0.145(5) Uani 1 1 d U
C1G C 0.693(2) 0.0008(10) 1.249(2) 0.070(8) Uani 1 1 d U
H1G H 0.7325 0.0266 1.2450 0.084 Uiso 1 1 calc R
Cl1G Cl 0.5713(6) 0.0130(4) 1.1879(7) 0.083(3) Uani 1 1 d U
Cl2G Cl 0.7414(8) -0.0161(4) 1.3671(7) 0.097(3) Uani 1 1 d U
Cl3G Cl 0.7084(11) -0.0493(6) 1.1818(11) 0.136(5) Uani 1 1 d U

loop_
_atom_site_aniso_label
_atom_site_aniso_U_11
_atom_site_aniso_U_22
_atom_site_aniso_U_33
_atom_site_aniso_U_23
_atom_site_aniso_U_13
_atom_site_aniso_U_12
Pd1 0.0236(8) 0.0223(7) 0.0182(7) -0.0013(8) 0.0104(6) 0.0008(6)
Pd2 0.0198(7) 0.0263(7) 0.0139(7) -0.0001(8) 0.0083(6) -0.0018(6)
Pd3 0.0180(7) 0.0211(7) 0.0162(7) -0.0014(8) 0.0058(6) -0.0013(6)
Pd4 0.0144(7) 0.0259(7) 0.0162(7) -0.0001(8) 0.0037(6) -0.0002(6)
Ru1 0.0409(10) 0.0211(7) 0.0214(8) -0.0013(8) 0.0168(8) -0.0001(7)
Ru2 0.0281(8) 0.0204(7) 0.0182(8) -0.0015(8) 0.0038(7) -0.0002(7)
Cl1 0.030(3) 0.017(2) 0.018(2) -0.0020(18) 0.009(2) 0.0001(17)
Cl2 0.025(2) 0.022(2) 0.015(2) -0.0032(19) 0.0044(19) 0.0001(18)
Cl3 0.025(2) 0.026(2) 0.013(2) 0.0006(18) 0.0047(19) -0.0024(18)
Cl4 0.023(2) 0.025(2) 0.019(2) -0.0016(19) 0.011(2) 0.0005(17)
S1 0.038(3) 0.027(2) 0.018(2) -0.005(2) 0.013(3) -0.003(2)
S2 0.035(3) 0.030(3) 0.036(3) 0.006(2) 0.021(3) -0.002(2)
S3 0.032(3) 0.023(2) 0.010(2) -0.0011(18) -0.004(2) -0.005(2)
S4 0.026(3) 0.028(2) 0.029(3) 0.003(2) 0.007(3) 0.005(2)
O1 0.022(6) 0.034(6) 0.018(6) -0.005(5) 0.003(5) 0.000(5)
O2 0.049(7) 0.034(6) 0.025(7) 0.007(5) 0.021(6) -0.006(5)
O3 0.041(7) 0.028(6) 0.037(7) 0.009(5) 0.016(6) 0.003(5)
O4 0.049(8) 0.028(7) 0.051(8) 0.000(6) 0.017(6) -0.004(6)
O5 0.040(7) 0.027(6) 0.025(6) 0.005(5) 0.006(6) 0.011(5)
O6 0.046(8) 0.039(7) 0.032(7) -0.011(6) 0.016(6) 0.003(6)
O7 0.034(7) 0.028(6) 0.045(8) 0.005(5) 0.019(6) 0.005(5)
O8 0.026(6) 0.029(6) 0.016(6) 0.005(5) -0.005(5) 0.008(5)
N1 0.032(7) 0.012(6) 0.013(6) 0.003(5) 0.007(5) 0.001(5)
N2 0.026(7) 0.026(7) 0.031(8) -0.001(5) 0.015(6) -0.001(5)
N3 0.014(4) 0.018(4) 0.023(4) -0.002(3) 0.014(3) 0.001(3)
N4 0.031(7) 0.029(7) 0.020(7) -0.005(5) 0.007(6) -0.004(6)
N5 0.015(4) 0.013(4) 0.023(5) 0.002(3) 0.006(3) 0.000(3)
N6 0.030(7) 0.019(6) 0.023(7) -0.009(5) 0.004(6) -0.012(5)
N7 0.023(7) 0.016(6) 0.035(8) -0.003(6) 0.006(6) -0.003(5)
N8 0.021(6) 0.018(6) 0.011(6) -0.001(5) 0.002(5) 0.001(5)
C1 0.023(8) 0.019(7) 0.028(8) -0.004(6) 0.007(6) -0.006(6)
C2 0.025(8) 0.017(7) 0.021(8) 0.012(6) -0.002(6) 0.003(6)
C3 0.040(9) 0.021(7) 0.033(8) -0.001(6) 0.020(7) 0.006(6)
C4 0.040(8) 0.031(7) 0.015(7) 0.009(6) 0.017(6) 0.003(6)
C5 0.037(8) 0.045(9) 0.017(7) 0.013(6) 0.022(7) 0.013(7)
C6 0.016(7) 0.023(7) 0.020(8) 0.009(6) 0.006(6) -0.004(5)
C7 0.017(5) 0.016(5) 0.015(5) -0.001(3) 0.011(3) -0.003(3)
C8 0.035(8) 0.032(8) 0.023(8) 0.003(6) 0.018(7) -0.003(6)
C9 0.029(8) 0.035(8) 0.019(8) -0.009(6) 0.013(6) -0.015(6)
C10 0.029(9) 0.046(9) 0.039(9) 0.001(7) 0.020(7) -0.001(7)
C11 0.026(8) 0.015(7) 0.025(8) -0.006(6) 0.010(6) -0.005(6)
C12 0.030(8) 0.032(8) 0.031(9) 0.004(6) 0.013(7) -0.002(6)
C13 0.028(6) 0.026(5) 0.027(6) -0.006(3) 0.010(4) 0.000(3)
C14 0.027(8) 0.019(7) 0.021(8) 0.007(6) 0.004(6) -0.006(6)
C15 0.025(5) 0.026(5) 0.022(5) 0.000(3) 0.013(4) -0.001(3)
C16 0.021(7) 0.011(6) 0.008(6) -0.001(5) 0.009(6) -0.002(5)
C17 0.026(8) 0.023(7) 0.018(7) 0.010(6) 0.002(6) 0.009(6)
C18 0.028(8) 0.035(8) 0.016(7) 0.004(6) 0.013(6) 0.007(6)
C19 0.024(5) 0.024(5) 0.021(5) -0.004(3) 0.011(4) 0.002(3)
C20 0.013(7) 0.026(7) 0.004(6) -0.005(5) -0.001(5) 0.006(5)
C21 0.016(5) 0.019(5) 0.016(5) -0.001(3) 0.010(3) 0.004(3)
C22 0.024(5) 0.023(5) 0.018(5) -0.002(3) 0.011(4) 0.001(3)
C23 0.015(4) 0.017(4) 0.010(4) 0.000(3) 0.006(3) -0.001(3)
C24 0.033(8) 0.036(8) 0.025(8) -0.001(6) 0.016(7) 0.004(6)
C25 0.035(9) 0.035(8) 0.032(9) -0.004(6) 0.018(7) 0.002(6)
C26 0.031(8) 0.033(8) 0.019(8) -0.006(6) 0.013(6) -0.008(6)
C27 0.017(7) 0.018(7) 0.018(7) 0.006(6) 0.005(6) 0.011(5)
C28 0.027(8) 0.032(8) 0.016(7) 0.005(6) 0.008(6) -0.006(6)
C29 0.017(5) 0.016(5) 0.015(5) 0.004(3) 0.003(3) -0.001(3)
C30 0.013(7) 0.014(6) 0.032(8) 0.004(5) 0.010(6) 0.005(5)
C31 0.029(4) 0.032(4) 0.031(4) -0.002(2) 0.015(3) 0.000(2)
C32 0.029(4) 0.032(4) 0.031(4) -0.002(2) 0.015(3) 0.000(2)
C33 0.029(8) 0.017(7) 0.032(8) -0.004(6) 0.016(7) 0.000(6)
C34 0.044(9) 0.031(8) 0.019(7) 0.005(6) 0.011(6) 0.006(7)
C35 0.048(10) 0.042(9) 0.054(10) 0.000(7) 0.025(8) -0.002(7)
C36 0.038(9) 0.029(8) 0.044(9) -0.008(7) 0.024(7) 0.001(6)
C37 0.030(5) 0.026(5) 0.025(5) -0.003(3) 0.012(4) 0.008(3)
C38 0.043(9) 0.025(7) 0.038(9) -0.003(6) 0.020(7) 0.000(6)
C39 0.034(9) 0.046(9) 0.030(9) 0.006(7) 0.011(7) -0.002(7)
C40 0.045(5) 0.045(5) 0.048(5) 0.004(2) 0.023(3) -0.002(3)
C41 0.046(9) 0.041(9) 0.042(9) -0.003(7) 0.020(7) 0.000(7)
C42 0.052(10) 0.078(11) 0.059(11) 0.020(8) 0.040(9) 0.007(8)
C43 0.045(5) 0.045(5) 0.048(5) 0.004(2) 0.023(3) -0.002(3)
C44 0.058(11) 0.062(11) 0.050(11) 0.012(8) 0.022(8) 0.011(8)
C45 0.044(9) 0.047(9) 0.035(9) 0.004(7) 0.024(7) -0.006(7)
C46 0.025(7) 0.027(7) 0.009(7) 0.001(5) 0.009(6) 0.001(6)
C47 0.043(9) 0.043(9) 0.047(9) 0.001(7) 0.022(7) -0.007(7)
C48 0.059(11) 0.050(10) 0.075(12) 0.011(8) 0.028(8) 0.006(8)
C49 0.045(9) 0.064(9) 0.044(9) 0.000(7) 0.040(8) -0.002(7)
C50 0.044(7) 0.047(7) 0.041(7) 0.001(4) 0.024(4) -0.002(4)
C51 0.042(9) 0.053(9) 0.030(8) 0.003(7) 0.021(7) -0.006(7)
C52 0.046(9) 0.035(8) 0.018(8) -0.004(6) 0.005(7) 0.000(7)
C53 0.038(5) 0.035(5) 0.031(5) -0.003(3) 0.020(3) -0.002(3)
C54 0.038(5) 0.035(5) 0.031(5) -0.003(3) 0.020(3) -0.002(3)
C55 0.050(10) 0.037(9) 0.042(10) -0.003(7) 0.019(8) -0.005(7)
C56 0.038(9) 0.039(9) 0.036(9) -0.003(7) 0.015(7) -0.002(7)
C57 0.047(10) 0.047(10) 0.052(10) 0.010(7) 0.029(8) -0.011(7)
C58 0.061(11) 0.051(10) 0.056(11) -0.006(8) 0.034(8) -0.004(8)
C59 0.021(7) 0.020(6) 0.019(7) -0.011(5) 0.008(6) 0.005(6)
C60 0.026(5) 0.030(5) 0.025(5) -0.004(3) 0.016(4) 0.000(3)
C61 0.034(9) 0.044(9) 0.052(10) -0.001(7) 0.024(7) -0.010(7)
C62 0.037(9) 0.056(10) 0.052(10) 0.003(8) 0.015(8) 0.000(7)
C63 0.035(9) 0.045(9) 0.042(9) 0.001(7) 0.020(7) 0.011(7)
C64 0.027(5) 0.032(5) 0.022(5) -0.002(3) 0.011(4) 0.000(3)
C65 0.030(8) 0.027(7) 0.027(8) -0.002(6) 0.017(6) 0.007(6)
C66 0.028(8) 0.049(9) 0.026(8) 0.002(7) 0.021(7) 0.001(7)
C67 0.033(9) 0.053(9) 0.041(9) 0.000(7) 0.020(7) -0.002(7)
C68 0.048(10) 0.052(10) 0.056(10) 0.000(8) 0.028(8) 0.003(8)
C69 0.067(12) 0.067(11) 0.055(11) -0.011(8) 0.035(9) 0.004(8)
C70 0.033(8) 0.040(8) 0.030(8) -0.012(7) 0.014(7) 0.003(7)
C71 0.031(8) 0.025(7) 0.018(7) -0.011(6) 0.007(6) 0.000(6)
C72 0.039(9) 0.022(7) 0.032(9) 0.004(6) 0.015(7) -0.004(6)
C73 0.038(9) 0.038(8) 0.023(8) 0.001(6) 0.012(7) 0.001(7)
C74 0.037(8) 0.037(8) 0.038(9) -0.001(6) 0.028(7) 0.009(6)
C75 0.045(10) 0.044(9) 0.042(9) 0.002(7) 0.013(7) -0.002(7)
C76 0.029(8) 0.041(8) 0.017(7) 0.003(6) 0.005(6) -0.004(6)
C77 0.043(9) 0.049(9) 0.047(9) -0.013(7) 0.031(7) -0.011(7)
C78 0.016(7) 0.027(7) 0.018(7) 0.009(5) 0.007(6) 0.001(6)
C79 0.031(9) 0.047(9) 0.033(9) 0.002(7) 0.016(7) -0.008(7)
C80 0.018(8) 0.043(9) 0.062(10) 0.005(7) 0.012(7) -0.010(7)
C81 0.048(7) 0.054(7) 0.052(7) 0.005(4) 0.028(5) -0.001(4)
C82 0.065(11) 0.061(10) 0.034(9) -0.011(7) 0.029(8) -0.001(8)
C83 0.037(9) 0.048(9) 0.031(8) 0.005(7) 0.017(7) -0.004(7)
C84 0.022(7) 0.021(7) 0.020(7) -0.003(6) 0.007(6) -0.012(6)
C85 0.034(9) 0.041(9) 0.043(10) 0.001(7) 0.011(7) -0.002(7)
C86 0.040(9) 0.053(9) 0.043(9) 0.006(7) 0.024(7) 0.006(7)
C87 0.038(9) 0.051(9) 0.054(10) 0.004(7) 0.027(7) -0.004(7)
C88 0.036(9) 0.044(9) 0.031(9) 0.015(7) 0.005(7) 0.011(7)
C89 0.065(11) 0.061(11) 0.065(11) -0.002(8) 0.038(8) 0.002(8)
C90 0.023(8) 0.031(7) 0.019(7) -0.003(6) 0.006(6) 0.008(6)
C91 0.032(8) 0.041(8) 0.015(7) 0.004(6) 0.007(6) 0.002(7)
C92 0.039(5) 0.041(5) 0.039(5) -0.002(2) 0.019(3) 0.002(2)
C93 0.039(5) 0.041(5) 0.039(5) -0.002(2) 0.019(3) 0.002(2)
C94 0.025(8) 0.029(8) 0.039(9) -0.002(7) 0.001(7) 0.004(6)
C95 0.020(5) 0.021(5) 0.024(5) 0.001(3) 0.006(4) 0.002(3)
C96 0.032(9) 0.049(9) 0.043(9) -0.003(7) 0.022(7) -0.002(7)
C97 0.044(5) 0.045(5) 0.046(5) -0.002(3) 0.022(3) -0.003(2)
C98 0.044(9) 0.044(9) 0.060(10) -0.018(7) 0.028(8) 0.004(7)
C99 0.030(8) 0.041(8) 0.019(7) -0.009(6) 0.014(6) -0.012(6)
C100 0.044(5) 0.045(5) 0.046(5) -0.002(3) 0.022(3) -0.003(2)
C101 0.046(10) 0.053(10) 0.044(10) -0.005(7) 0.021(8) -0.006(7)
C102 0.052(10) 0.059(10) 0.043(10) 0.017(7) 0.024(8) 0.003(8)
C103 0.014(7) 0.023(7) 0.032(8) 0.001(6) 0.005(6) -0.005(6)
C104 0.017(7) 0.036(8) 0.035(8) 0.001(7) 0.015(7) -0.004(6)
C105 0.045(10) 0.064(10) 0.058(11) 0.006(8) 0.030(8) 0.009(8)
C106 0.052(10) 0.060(11) 0.059(11) -0.003(8) 0.029(8) -0.011(8)
C107 0.039(9) 0.050(9) 0.048(10) 0.002(7) 0.012(7) -0.012(7)
C108 0.019(5) 0.027(5) 0.022(5) -0.002(3) 0.009(4) 0.002(3)
C1A 0.039(9) 0.057(10) 0.039(9) -0.009(7) 0.015(7) -0.002(7)
Cl1A 0.048(4) 0.154(8) 0.029(4) 0.020(4) -0.004(3) -0.043(5)
Cl2A 0.105(7) 0.141(8) 0.148(9) -0.017(6) 0.060(6) 0.039(6)
Cl3A 0.086(7) 0.112(7) 0.047(5) 0.014(4) 0.010(5) -0.055(6)
C1B 0.033(9) 0.056(9) 0.048(10) 0.004(7) 0.025(7) 0.007(7)
Cl1B 0.082(6) 0.087(6) 0.042(4) -0.003(4) 0.008(4) 0.046(5)
Cl2B 0.068(5) 0.158(7) 0.051(4) -0.016(5) 0.028(4) 0.034(5)
Cl3B 0.096(6) 0.110(6) 0.141(7) 0.043(6) 0.086(6) 0.007(5)
C1C 0.043(10) 0.067(11) 0.068(11) -0.013(8) 0.037(8) 0.006(7)
Cl1C 0.094(7) 0.081(6) 0.039(4) -0.013(4) 0.012(4) 0.042(5)
Cl2C 0.118(7) 0.185(9) 0.084(6) -0.015(6) 0.062(6) 0.049(6)
Cl3C 0.083(6) 0.132(8) 0.165(9) -0.046(7) 0.065(6) -0.008(5)
C1D 0.050(10) 0.067(10) 0.048(10) 0.003(8) 0.033(8) 0.000(8)
Cl1D 0.111(7) 0.124(7) 0.082(6) -0.009(5) 0.053(5) -0.053(6)
Cl2D 0.056(5) 0.112(7) 0.062(5) -0.019(5) 0.022(4) -0.034(4)
Cl3D 0.146(9) 0.167(9) 0.145(9) 0.012(7) 0.069(7) 0.061(7)
C1E 0.15(2) 0.16(2) 0.14(2) 0.005(10) 0.074(13) -0.004(10)
Cl1E 0.070(6) 0.100(7) 0.091(7) -0.009(5) 0.040(6) -0.016(5)
Cl2E 0.057(5) 0.131(8) 0.114(8) 0.059(7) 0.031(6) 0.026(5)
Cl3E 0.103(6) 0.130(7) 0.092(6) 0.034(5) 0.067(5) 0.026(5)
C1F 0.088(13) 0.089(13) 0.085(13) 0.009(9) 0.041(9) -0.001(9)
Cl1F 0.093(7) 0.080(6) 0.068(6) 0.001(4) 0.038(5) 0.005(5)
Cl2F 0.141(8) 0.179(9) 0.133(8) 0.021(7) 0.081(7) 0.028(7)
Cl3F 0.124(8) 0.133(8) 0.182(9) -0.018(7) 0.079(7) 0.002(6)
C1G 0.053(11) 0.056(10) 0.073(12) 0.007(8) 0.009(8) -0.002(8)
Cl1G 0.050(4) 0.125(6) 0.070(5) 0.004(4) 0.027(4) -0.004(4)
Cl2G 0.101(6) 0.142(7) 0.060(5) 0.006(4) 0.049(5) 0.015(5)
Cl3G 0.113(7) 0.183(9) 0.113(8) -0.032(7) 0.056(6) 0.029(6)

loop_
_atom_type_symbol
_atom_type_description
_atom_type_scat_dispersion_real
_atom_type_scat_dispersion_imag
_atom_type_scat_source
C C 0.0033 0.0016 'International Tables Vol C Tables 4.2.6.8 and 6.1.1.4'
H H 0.0000 0.0000 'International Tables Vol C Tables 4.2.6.8 and 6.1.1.4'
Cl Cl 0.1484 0.1585 'International Tables Vol C Tables 4.2.6.8 and 6.1.1.4'
N N 0.0061 0.0033 'International Tables Vol C Tables 4.2.6.8 and 6.1.1.4'
O O 0.0106 0.0060 'International Tables Vol C Tables 4.2.6.8 and 6.1.1.4'
Pd Pd -0.9988 1.0072 'International Tables Vol C Tables 4.2.6.8 and 6.1.1.4'
Ru Ru -1.2594 0.8363 'International Tables Vol C Tables 4.2.6.8 and 6.1.1.4'
S S 0.1246 0.1234 'International Tables Vol C Tables 4.2.6.8 and 6.1.1.4'

loop_
_geom_angle_atom_site_label_1
_geom_angle_atom_site_label_2
_geom_angle_atom_site_label_3
_geom_angle
C1 Pd1 N1 78.7(8)
C1 Pd1 Cl1 95.2(6)
N1 Pd1 Cl1 173.0(5)
C1 Pd1 Cl2 173.1(6)
N1 Pd1 Cl2 95.5(4)
Cl1 Pd1 Cl2 90.75(16)
C1 Pd1 Pd3 142.1(6)
N1 Pd1 Pd3 139.2(4)
Cl1 Pd1 Pd3 46.94(12)
Cl2 Pd1 Pd3 43.83(12)
C1 Pd1 Ru1 29.9(6)
N1 Pd1 Ru1 77.4(5)
Cl1 Pd1 Ru1 99.04(13)
Cl2 Pd1 Ru1 145.32(13)
Pd3 Pd1 Ru1 136.10(6)
C6 Pd2 N3 83.1(7)
C6 Pd2 Cl3 93.1(6)
N3 Pd2 Cl3 175.0(4)
C6 Pd2 Cl4 176.2(6)
N3 Pd2 Cl4 93.3(4)
Cl3 Pd2 Cl4 90.65(17)
C6 Pd2 Pd4 139.6(6)
N3 Pd2 Pd4 137.1(4)
Cl3 Pd2 Pd4 46.55(12)
Cl4 Pd2 Pd4 44.15(12)
C11 Pd3 N5 79.9(7)
C11 Pd3 Cl2 95.8(6)
N5 Pd3 Cl2 174.5(5)
C11 Pd3 Cl1 172.9(6)
N5 Pd3 Cl1 94.0(4)
Cl2 Pd3 Cl1 90.48(17)
C11 Pd3 Pd1 142.6(6)
N5 Pd3 Pd1 137.5(4)
Cl2 Pd3 Pd1 46.81(12)
Cl1 Pd3 Pd1 43.69(12)
C16 Pd4 N7 80.9(7)
C16 Pd4 Cl4 94.7(5)
N7 Pd4 Cl4 174.9(5)
C16 Pd4 Cl3 173.1(5)
N7 Pd4 Cl3 93.6(5)
Cl4 Pd4 Cl3 90.97(16)
C16 Pd4 Pd2 141.6(5)
N7 Pd4 Pd2 137.5(5)
Cl4 Pd4 Pd2 46.90(12)
Cl3 Pd4 Pd2 44.11(11)
C16 Pd4 Ru2 30.0(5)
N7 Pd4 Ru2 78.8(5)
Cl4 Pd4 Ru2 98.77(13)
Cl3 Pd4 Ru2 144.84(13)
Pd2 Pd4 Ru2 135.95(6)
C2 Ru1 C4 65.3(7)
C2 Ru1 C8 153.3(8)
C4 Ru1 C8 109.0(8)
C2 Ru1 C7 166.3(7)
C4 Ru1 C7 120.1(7)
C8 Ru1 C7 39.8(7)
C2 Ru1 C9 124.1(8)
C4 Ru1 C9 131.0(8)
C8 Ru1 C9 38.5(8)
C7 Ru1 C9 63.4(8)
C2 Ru1 C1 37.7(8)
C4 Ru1 C1 64.1(8)
C8 Ru1 C1 165.6(8)
C7 Ru1 C1 130.8(7)
C9 Ru1 C1 155.4(8)
C2 Ru1 C3 40.3(7)
C4 Ru1 C3 38.4(8)
C8 Ru1 C3 118.6(8)
C7 Ru1 C3 151.5(7)
C9 Ru1 C3 113.2(9)
C1 Ru1 C3 64.8(8)
C2 Ru1 C5 63.3(7)
C4 Ru1 C5 37.2(8)
C8 Ru1 C5 129.0(8)
C7 Ru1 C5 112.4(8)
C9 Ru1 C5 165.5(8)
C1 Ru1 C5 38.0(7)
C3 Ru1 C5 63.1(8)
C2 Ru1 C10 115.0(8)
C4 Ru1 C10 166.7(9)
C8 Ru1 C10 64.3(9)
C7 Ru1 C10 63.0(9)
C9 Ru1 C10 36.7(8)
C1 Ru1 C10 125.0(8)
C3 Ru1 C10 132.9(9)
C5 Ru1 C10 156.0(8)
C2 Ru1 C6 131.6(7)
C4 Ru1 C6 154.4(8)
C8 Ru1 C6 64.7(8)
C7 Ru1 C6 38.7(7)
C9 Ru1 C6 60.7(8)
C1 Ru1 C6 115.4(7)
C3 Ru1 C6 167.1(8)
C5 Ru1 C6 125.8(8)
C10 Ru1 C6 35.4(8)
C2 Ru1 Pd1 51.5(5)
C4 Ru1 Pd1 91.3(5)
C8 Ru1 Pd1 153.2(6)
C7 Ru1 Pd1 114.8(4)
C9 Ru1 Pd1 134.1(6)
C1 Ru1 Pd1 27.5(5)
C3 Ru1 Pd1 88.2(6)
C5 Ru1 Pd1 60.4(5)
C10 Ru1 Pd1 98.9(6)
C6 Ru1 Pd1 89.4(5)
C17 Ru2 C12 167.0(8)
C17 Ru2 C19 66.1(8)
C12 Ru2 C19 120.3(8)
C17 Ru2 C18 39.4(8)
C12 Ru2 C18 152.4(8)
C19 Ru2 C18 38.9(7)
C17 Ru2 C13 153.0(8)
C12 Ru2 C13 38.8(8)
C19 Ru2 C13 110.3(8)
C18 Ru2 C13 120.6(8)
C17 Ru2 C20 66.2(7)
C12 Ru2 C20 110.7(8)
C19 Ru2 C20 39.6(7)
C18 Ru2 C20 65.7(7)
C13 Ru2 C20 129.5(7)
C17 Ru2 C11 132.2(7)
C12 Ru2 C11 37.3(8)
C19 Ru2 C11 152.2(8)
C18 Ru2 C11 168.5(8)
C13 Ru2 C11 63.5(7)
C20 Ru2 C11 121.2(7)
C17 Ru2 C16 40.1(7)
C12 Ru2 C16 129.6(7)
C19 Ru2 C16 65.9(7)
C18 Ru2 C16 66.1(7)
C13 Ru2 C16 165.6(7)
C20 Ru2 C16 38.8(6)
C11 Ru2 C16 112.8(7)
C17 Ru2 C15 113.3(8)
C12 Ru2 C15 63.8(8)
C19 Ru2 C15 165.0(7)
C18 Ru2 C15 131.0(7)
C13 Ru2 C15 62.8(8)
C20 Ru2 C15 155.2(7)
C11 Ru2 C15 39.2(8)
C16 Ru2 C15 124.1(7)
C17 Ru2 C14 120.5(8)
C12 Ru2 C14 65.9(8)
C19 Ru2 C14 127.8(8)
C18 Ru2 C14 109.9(8)
C13 Ru2 C14 38.6(8)
C20 Ru2 C14 164.7(7)
C11 Ru2 C14 65.9(8)
C16 Ru2 C14 154.8(7)
C15 Ru2 C14 38.4(7)
C17 Ru2 Pd4 52.0(5)
C12 Ru2 Pd4 115.1(6)
C19 Ru2 Pd4 91.7(5)
C18 Ru2 Pd4 87.4(6)
C13 Ru2 Pd4 152.0(6)
C20 Ru2 Pd4 59.7(4)
C11 Ru2 Pd4 88.9(5)
C16 Ru2 Pd4 25.9(4)
C15 Ru2 Pd4 99.4(5)
C14 Ru2 Pd4 135.5(6)
Pd1 Cl1 Pd3 89.36(17)
Pd3 Cl2 Pd1 89.36(17)
Pd2 Cl3 Pd4 89.34(17)
Pd4 Cl4 Pd2 88.95(17)
O2 S1 O1 120.8(10)
O2 S1 N2 107.7(10)
O1 S1 N2 103.6(9)
O2 S1 C33 111.4(11)
O1 S1 C33 106.0(10)
N2 S1 C33 106.3(9)
O4 S2 O3 118.3(11)
O4 S2 N4 107.6(10)
O3 S2 N4 106.9(10)
O4 S2 C52 107.6(10)
O3 S2 C52 112.4(9)
N4 S2 C52 103.0(9)
O6 S3 O5 123.0(10)
O6 S3 N6 103.1(10)
O5 S3 N6 105.8(9)
O6 S3 C71 106.7(11)
O5 S3 C71 110.1(11)
N6 S3 C71 107.0(9)
O7 S4 O8 119.0(10)
O7 S4 N8 106.6(8)
O8 S4 N8 103.5(8)
O7 S4 C90 107.9(10)
O8 S4 C90 111.7(10)
N8 S4 C90 107.4(9)
C21 N1 C23 114.8(16)
C21 N1 Pd1 118.0(14)
C23 N1 Pd1 126.9(11)
C21 N2 C22 106.9(15)
C21 N2 S1 124.7(13)
C22 N2 S1 122.7(14)
C24 N3 C25 114.2(18)
C24 N3 Pd2 112.7(14)
C25 N3 Pd2 132.9(13)
C24 N4 C26 108.2(17)
C24 N4 S2 131.2(15)
C26 N4 S2 118.8(14)
C27 N5 C29 107.7(15)
C27 N5 Pd3 116.6(13)
C29 N5 Pd3 134.9(11)
C27 N6 C28 104.9(15)
C27 N6 S3 126.0(14)
C28 N6 S3 123.8(14)
C30 N7 C32 112.3(18)
C30 N7 Pd4 114.7(15)
C32 N7 Pd4 133.0(13)
C30 N8 C31 108.2(15)
C30 N8 S4 127.4(13)
C31 N8 S4 118.5(13)
C2 C1 C5 107.0(18)
C2 C1 Pd1 114.7(15)
C5 C1 Pd1 138.3(17)
C2 C1 Ru1 68.4(12)
C5 C1 Ru1 71.5(13)
Pd1 C1 Ru1 122.6(10)
C1 C2 C3 109.1(18)
C1 C2 C21 112.8(17)
C3 C2 C21 137.7(19)
C1 C2 Ru1 73.9(13)
C3 C2 Ru1 72.4(12)
C21 C2 Ru1 124.8(14)
C4 C3 C2 104.8(18)
C4 C3 Ru1 70.0(12)
C2 C3 Ru1 67.2(12)
C4 C3 H3 127.6
C2 C3 H3 127.6
Ru1 C3 H3 126.7
C5 C4 C3 108.8(17)
C5 C4 Ru1 72.7(13)
C3 C4 Ru1 71.6(12)
C5 C4 H4 125.6
C3 C4 H4 125.6
Ru1 C4 H4 121.7
C4 C5 C1 110.0(19)
C4 C5 Ru1 70.1(14)
C1 C5 Ru1 70.4(12)
C4 C5 H5 125.0
C1 C5 H5 125.0
Ru1 C5 H5 126.1
C10 C6 C7 108.3(19)
C10 C6 Pd2 140.6(17)
C7 C6 Pd2 110.7(14)
C10 C6 Ru1 70.7(13)
C7 C6 Ru1 67.6(10)
Pd2 C6 Ru1 120.6(9)
C6 C7 C8 106.9(17)
C6 C7 C24 114.8(17)
C8 C7 C24 138.1(18)
C6 C7 Ru1 73.7(11)
C8 C7 Ru1 69.8(11)
C24 C7 Ru1 124.7(14)
C9 C8 C7 103.5(18)
C9 C8 Ru1 71.4(12)
C7 C8 Ru1 70.3(11)
C9 C8 H8 128.2
C7 C8 H8 128.2
Ru1 C8 H8 122.0
C10 C9 C8 111(2)
C10 C9 Ru1 72.9(13)
C8 C9 Ru1 70.1(12)
C10 C9 H9 124.3
C8 C9 H9 124.3
Ru1 C9 H9 124.3
C6 C10 C9 110(2)
C6 C10 Ru1 73.9(14)
C9 C10 Ru1 70.4(14)
C6 C10 H10 125.2
C9 C10 H10 125.2
Ru1 C10 H10 122.1
C12 C11 C15 107.0(17)
C12 C11 Pd3 117.4(16)
C15 C11 Pd3 135.6(15)
C12 C11 Ru2 69.7(12)
C15 C11 Ru2 71.0(11)
Pd3 C11 Ru2 125.6(10)
C11 C12 C13 109(2)
C11 C12 C27 112.7(19)
C13 C12 C27 138(2)
C11 C12 Ru2 73.0(13)
C13 C12 Ru2 71.5(12)
C27 C12 Ru2 125.9(16)
C12 C13 C14 110.9(19)
C12 C13 Ru2 69.7(12)
C14 C13 Ru2 72.6(12)
C12 C13 H13 124.5
C14 C13 H13 124.5
Ru2 C13 H13 124.7
C13 C14 C15 103.2(17)
C13 C14 Ru2 68.8(12)
C15 C14 Ru2 70.1(11)
C13 C14 H14 128.4
C15 C14 H14 128.4
Ru2 C14 H14 124.4
C14 C15 C11 110.1(18)
C14 C15 Ru2 71.4(12)
C11 C15 Ru2 69.9(11)
C14 C15 H15 125.0
C11 C15 H15 125.0
Ru2 C15 H15 125.3
C20 C16 C17 107.0(15)
C20 C16 Pd4 138.8(13)
C17 C16 Pd4 114.2(12)
C20 C16 Ru2 70.3(11)
C17 C16 Ru2 68.2(11)
Pd4 C16 Ru2 124.1(9)
C30 C17 C18 140.0(17)
C30 C17 C16 112.1(16)
C18 C17 C16 107.7(16)
C30 C17 Ru2 125.3(16)
C18 C17 Ru2 70.8(12)
C16 C17 Ru2 71.8(10)
C19 C18 C17 108.8(16)
C19 C18 Ru2 70.6(11)
C17 C18 Ru2 69.8(11)
C19 C18 H18 125.6
C17 C18 H18 125.6
Ru2 C18 H18 125.6
C18 C19 C20 108.2(16)
C18 C19 Ru2 70.6(11)
C20 C19 Ru2 71.2(11)
C18 C19 H19 125.9
C20 C19 H19 125.9
Ru2 C19 H19 124.0
C16 C20 C19 108.1(15)
C16 C20 Ru2 70.9(10)
C19 C20 Ru2 69.2(11)
C16 C20 H20 125.9
C19 C20 H20 125.9
Ru2 C20 H20 125.5
N1 C21 N2 111.1(16)
N1 C21 C2 115.4(17)
N2 C21 C2 133.4(16)
N1 C21 H21 90.8
N2 C21 H21 90.8
C2 C21 H21 90.8
N2 C22 C40 110.8(15)
N2 C22 C23 101.5(15)
C40 C22 C23 115.7(15)
N2 C22 H22 109.5
C40 C22 H22 109.5
C23 C22 H22 109.5
N1 C23 C46 117.2(15)
N1 C23 C22 99.5(13)
C46 C23 C22 111.7(14)
N1 C23 H23 109.3
C46 C23 H23 109.3
C22 C23 H23 109.3
N3 C24 N4 111.3(19)
N3 C24 C7 118.3(19)
N4 C24 C7 130.4(19)
N3 C25 C65 105.9(18)
N3 C25 C26 103.9(17)
C65 C25 C26 111.0(18)
N3 C25 H25 111.9
C65 C25 H25 111.9
C26 C25 H25 111.9
C59 C26 N4 112.9(17)
C59 C26 C25 109.6(18)
N4 C26 C25 97.5(16)
C59 C26 H26 112.0
N4 C26 H26 112.0
C25 C26 H26 112.0
N5 C27 N6 112.3(16)
N5 C27 C12 113.2(18)
N6 C27 C12 134.4(18)
C29 C28 N6 106.3(16)
C29 C28 C78 115.6(17)
N6 C28 C78 107.9(17)
C29 C28 H28 109.0
N6 C28 H28 109.0
C78 C28 H28 109.0
C28 C29 N5 102.8(15)
C28 C29 C84 110.9(16)
N5 C29 C84 114.3(17)
C28 C29 H29 109.5
N5 C29 H29 109.5
C84 C29 H29 109.5
N7 C30 C17 117.7(19)
N7 C30 N8 110.4(17)
C17 C30 N8 131.8(16)
N8 C31 C32 102.5(18)
N8 C31 C97 108.0(17)
C32 C31 C97 106.1(17)
N8 C31 H31 113.2
C32 C31 H31 113.2
C97 C31 H31 113.2
N7 C32 C31 104.6(17)
N7 C32 C103 107.7(16)
C31 C32 C103 107.7(16)
N7 C32 H32 112.1
C31 C32 H32 112.1
C103 C32 H32 112.1
C34 C33 C38 124(2)
C34 C33 S1 120.5(19)
C38 C33 S1 115.4(18)
C33 C34 C35 118(2)
C33 C34 H34 121.1
C35 C34 H34 121.1
C36 C35 C34 122(2)
C36 C35 H35 119.0
C34 C35 H35 119.0
C37 C36 C39 122(3)
C37 C36 C35 116(2)
C39 C36 C35 122(3)
C36 C37 C38 120(2)
C36 C37 H37 119.9
C38 C37 H37 119.9
C33 C38 C37 120(2)
C33 C38 H38 120.2
C37 C38 H38 120.2
C36 C39 H39A 109.5
C36 C39 H39B 109.5
H39A C39 H39B 109.5
C36 C39 H39C 109.5
H39A C39 H39C 109.5
H39B C39 H39C 109.5
C45 C40 C41 119.9(7)
C45 C40 C22 117.1(14)
C41 C40 C22 123.0(14)
C42 C41 C40 119.5(7)
C42 C41 H41 120.3
C40 C41 H41 120.3
C41 C42 C43 120.3(6)
C41 C42 H42 119.8
C43 C42 H42 119.8
C44 C43 C42 119.7(6)
C44 C43 H43 120.1
C42 C43 H43 120.1
C45 C44 C43 119.9(7)
C45 C44 H44 120.1
C43 C44 H44 120.1
C40 C45 C44 120.7(7)
C40 C45 H45 119.6
C44 C45 H45 119.6
C51 C46 C47 120.6(7)
C51 C46 C23 121.7(12)
C47 C46 C23 117.7(12)
C48 C47 C46 119.7(7)
C48 C47 H47 120.2
C46 C47 H47 120.2
C47 C48 C49 119.9(6)
C47 C48 H48 120.1
C49 C48 H48 120.1
C50 C49 C48 119.8(6)
C50 C49 H49 120.1
C48 C49 H49 120.1
C49 C50 C51 120.3(7)
C49 C50 H50 119.9
C51 C50 H50 119.9
C46 C51 C50 119.8(7)
C46 C51 H51 120.1
C50 C51 H51 120.1
C57 C52 C53 119.9(7)
C57 C52 S2 124.4(10)
C53 C52 S2 115.6(10)
C54 C53 C52 119.8(7)
C54 C53 H53 120.1
C52 C53 H53 120.1
C53 C54 C55 120.2(6)
C53 C54 H54 119.9
C55 C54 H54 119.9
C56 C55 C54 119.9(6)
C56 C55 C58 120.0(16)
C54 C55 C58 119.7(16)
C55 C56 C57 120.2(7)
C55 C56 H56 119.9
C57 C56 H56 119.9
C52 C57 C56 119.9(7)
C52 C57 H57 120.0
C56 C57 H57 120.0
C55 C58 H58A 109.5
C55 C58 H58B 109.5
H58A C58 H58B 109.5
C55 C58 H58C 109.5
H58A C58 H58C 109.5
H58B C58 H58C 109.5
C60 C59 C64 120.9(19)
C60 C59 C26 124.2(19)
C64 C59 C26 114.9(19)
C61 C60 C59 123(2)
C61 C60 H60 118.3
C59 C60 H60 118.3
C60 C61 C62 119(2)
C60 C61 H61 120.5
C62 C61 H61 120.5
C63 C62 C61 118(2)
C63 C62 H62 121.2
C61 C62 H62 121.2
C64 C63 C62 123(2)
C64 C63 H63 118.7
C62 C63 H63 118.7
C63 C64 C59 116(2)
C63 C64 H64 121.8
C59 C64 H64 121.8
C66 C65 C70 120.3(19)
C66 C65 C25 126.0(19)
C70 C65 C25 112.8(19)
C67 C66 C65 121(2)
C67 C66 H66 119.7
C65 C66 H66 119.7
C66 C67 C68 121(3)
C66 C67 H67 119.7
C68 C67 H67 119.7
C69 C68 C67 121(3)
C69 C68 H68 119.3
C67 C68 H68 119.3
C68 C69 C70 120(3)
C68 C69 H69 120.0
C70 C69 H69 120.0
C69 C70 C65 117(2)
C69 C70 H70 121.6
C65 C70 H70 121.6
C72 C71 C76 122(2)
C72 C71 S3 118.0(17)
C76 C71 S3 120.0(17)
C71 C72 C73 119(2)
C71 C72 H72 120.3
C73 C72 H72 120.3
C74 C73 C72 124(2)
C74 C73 H73 118.1
C72 C73 H73 118.1
C73 C74 C75 114.2(18)
C73 C74 C77 130(2)
C75 C74 C77 116(2)
C76 C75 C74 124(2)
C76 C75 H75 117.8
C74 C75 H75 117.8
C75 C76 C71 116(2)
C75 C76 H76 122.0
C71 C76 H76 122.0
C74 C77 H77A 109.5
C74 C77 H77B 109.5
H77A C77 H77B 109.5
C74 C77 H77C 109.5
H77A C77 H77C 109.5
H77B C77 H77C 109.5
C83 C78 C79 117(2)
C83 C78 C28 120.6(18)
C79 C78 C28 122.7(18)
C78 C79 C80 119(2)
C78 C79 H79 120.6
C80 C79 H79 120.6
C81 C80 C79 124(2)
C81 C80 H80 118.1
C79 C80 H80 118.1
C82 C81 C80 121(3)
C82 C81 H81 119.5
C80 C81 H81 119.5
C81 C82 C83 120(2)
C81 C82 H82 119.9
C83 C82 H82 119.9
C78 C83 C82 120(2)
C78 C83 H83 120.2
C82 C83 H83 120.2
C89 C84 C85 117(2)
C89 C84 C29 124(2)
C85 C84 C29 119.1(18)
C86 C85 C84 120(2)
C86 C85 H85 120.2
C84 C85 H85 120.2
C87 C86 C85 120(3)
C87 C86 H86 120.1
C85 C86 H86 120.1
C86 C87 C88 120(2)
C86 C87 H87 120.0
C88 C87 H87 120.0
C89 C88 C87 120(2)
C89 C88 H88 120.1
C87 C88 H88 120.1
C88 C89 C84 124(3)
C88 C89 H89 118.1
C84 C89 H89 118.1
C95 C90 C91 112(2)
C95 C90 S4 126.3(17)
C91 C90 S4 121.3(16)
C92 C91 C90 121(2)
C92 C91 H91 119.5
C90 C91 H91 119.5
C91 C92 C93 123(3)
C91 C92 H92 118.7
C93 C92 H92 118.7
C94 C93 C92 118(2)
C94 C93 C96 119(3)
C92 C93 C96 123(3)
C95 C94 C93 113(2)
C95 C94 H94 123.4
C93 C94 H94 123.4
C94 C95 C90 133(2)
C94 C95 H95 113.4
C90 C95 H95 113.4
C93 C96 H96A 109.5
C93 C96 H96B 109.5
H96A C96 H96B 109.5
C93 C96 H96C 109.5
H96A C96 H96C 109.5
H96B C96 H96C 109.5
C102 C97 C98 120.1(7)
C102 C97 C31 118.5(14)
C98 C97 C31 121.2(14)
C99 C98 C97 119.5(7)
C99 C98 H98 120.3
C97 C98 H98 120.3
C100 C99 C98 120.3(6)
C100 C99 H99 119.9
C98 C99 H99 119.9
C99 C100 C101 120.1(6)
C99 C100 H100 120.0
C101 C100 H100 120.0
C102 C101 C100 119.5(7)
C102 C101 H101 120.2
C100 C101 H101 120.2
C97 C102 C101 120.6(7)
C97 C102 H102 119.7
C101 C102 H102 119.7
C108 C103 C104 119.2(7)
C108 C103 C32 117.7(12)
C104 C103 C32 123.1(12)
C105 C104 C103 120.0(7)
C105 C104 H104 120.0
C103 C104 H104 120.0
C106 C105 C104 120.3(6)
C106 C105 H105 119.8
C104 C105 H105 119.8
C105 C106 C107 119.8(6)
C105 C106 H106 120.1
C107 C106 H106 120.1
C108 C107 C106 120.3(7)
C108 C107 H107 119.8
C106 C107 H107 119.8
C103 C108 C107 120.3(7)
C103 C108 H108 119.8
C107 C108 H108 119.8
Cl2A C1A Cl1A 109.7(16)
Cl2A C1A Cl3A 113.4(17)
Cl1A C1A Cl3A 111.2(15)
Cl2A C1A H1A 107.4
Cl1A C1A H1A 107.4
Cl3A C1A H1A 107.4
Cl1B C1B Cl3B 108.9(14)
Cl1B C1B Cl2B 104.0(14)
Cl3B C1B Cl2B 111.2(15)
Cl1B C1B H1B 110.9
Cl3B C1B H1B 110.9
Cl2B C1B H1B 110.9
Cl2C C1C Cl3C 108.5(19)
Cl2C C1C Cl1C 115.8(18)
Cl3C C1C Cl1C 111.9(17)
Cl2C C1C H1C 106.7
Cl3C C1C H1C 106.7
Cl1C C1C H1C 106.7
Cl1D C1D Cl3D 113.8(18)
Cl1D C1D Cl2D 110.5(16)
Cl3D C1D Cl2D 109.1(17)
Cl1D C1D H1D 107.7
Cl3D C1D H1D 107.7
Cl2D C1D H1D 107.7
Cl2E C1E Cl3E 116(4)
Cl2E C1E Cl1E 102(3)
Cl3E C1E Cl1E 99(3)
Cl2E C1E H1E 112.7
Cl3E C1E H1E 112.7
Cl1E C1E H1E 112.7
Cl3F C1F Cl1F 115(2)
Cl3F C1F Cl2F 110(2)
Cl1F C1F Cl2F 106(2)
Cl3F C1F H1F 108.5
Cl1F C1F H1F 108.5
Cl2F C1F H1F 108.5
Cl1G C1G Cl2G 117(2)
Cl1G C1G Cl3G 104.9(17)
Cl2G C1G Cl3G 105.4(16)
Cl1G C1G H1G 109.7
Cl2G C1G H1G 109.7
Cl3G C1G H1G 109.7

loop_
_geom_bond_atom_site_label_1
_geom_bond_atom_site_label_2
_geom_bond_distance
Pd1 C1 2.00(2)
Pd1 N1 2.018(17)
Pd1 Cl1 2.309(5)
Pd1 Cl2 2.437(5)
Pd1 Pd3 3.343(2)
Pd1 Ru1 3.649(2)
Pd2 C6 1.98(2)
Pd2 N3 2.075(16)
Pd2 Cl3 2.327(5)
Pd2 Cl4 2.442(5)
Pd2 Pd4 3.344(2)
Pd3 C11 1.931(19)
Pd3 N5 1.977(17)
Pd3 Cl2 2.315(5)
Pd3 Cl1 2.443(5)
Pd4 C16 1.914(16)
Pd4 N7 2.020(19)
Pd4 Cl4 2.329(5)
Pd4 Cl3 2.428(5)
Pd4 Ru2 3.631(2)
Ru1 C2 2.09(2)
Ru1 C4 2.14(2)
Ru1 C8 2.14(2)
Ru1 C7 2.151(18)
Ru1 C9 2.16(2)
Ru1 C1 2.16(2)
Ru1 C3 2.16(2)
Ru1 C5 2.18(2)
Ru1 C10 2.19(2)
Ru1 C6 2.23(2)
Ru2 C17 2.14(2)
Ru2 C12 2.15(2)
Ru2 C19 2.16(2)
Ru2 C18 2.16(2)
Ru2 C13 2.17(2)
Ru2 C20 2.18(2)
Ru2 C11 2.19(2)
Ru2 C16 2.194(18)
Ru2 C15 2.20(2)
Ru2 C14 2.22(2)
S1 O2 1.389(15)
S1 O1 1.407(16)
S1 N2 1.657(17)
S1 C33 1.75(2)
S2 O4 1.41(2)
S2 O3 1.433(18)
S2 N4 1.638(18)
S2 C52 1.751(13)
S3 O6 1.400(17)
S3 O5 1.419(15)
S3 N6 1.665(15)
S3 C71 1.76(2)
S4 O7 1.458(17)
S4 O8 1.492(16)
S4 N8 1.654(15)
S4 C90 1.73(2)
N1 C21 1.24(2)
N1 C23 1.46(2)
N2 C21 1.42(3)
N2 C22 1.50(3)
N3 C24 1.28(3)
N3 C25 1.40(3)
N4 C24 1.38(3)
N4 C26 1.56(3)
N5 C27 1.36(2)
N5 C29 1.48(2)
N6 C27 1.39(3)
N6 C28 1.49(3)
N7 C30 1.31(2)
N7 C32 1.46(3)
N8 C30 1.42(2)
N8 C31 1.51(3)
C1 C2 1.38(3)
C1 C5 1.41(3)
C2 C3 1.47(3)
C2 C21 1.48(3)
C3 C4 1.41(3)
C3 H3 0.9500
C4 C5 1.38(3)
C4 H4 0.9500
C5 H5 0.9500
C6 C10 1.34(3)
C6 C7 1.45(3)
C7 C8 1.46(3)
C7 C24 1.47(3)
C8 C9 1.42(3)
C8 H8 0.9500
C9 C10 1.37(3)
C9 H9 0.9500
C10 H10 0.9500
C11 C12 1.39(3)
C11 C15 1.47(3)
C12 C13 1.43(3)
C12 C27 1.44(3)
C13 C14 1.45(3)
C13 H13 0.9500
C14 C15 1.46(3)
C14 H14 0.9500
C15 H15 0.9500
C16 C20 1.45(2)
C16 C17 1.49(2)
C17 C30 1.38(3)
C17 C18 1.45(3)
C18 C19 1.44(3)
C18 H18 0.9500
C19 C20 1.47(3)
C19 H19 0.9500
C20 H20 0.9500
C21 H21 1.0000
C22 C40 1.52(2)
C22 C23 1.58(2)
C22 H22 1.0000
C23 C46 1.48(2)
C23 H23 1.0000
C25 C65 1.58(3)
C25 C26 1.58(3)
C25 H25 1.0000
C26 C59 1.52(3)
C26 H26 1.0000
C28 C29 1.47(3)
C28 C78 1.54(3)
C28 H28 1.0000
C29 C84 1.48(3)
C29 H29 1.0000
C31 C32 1.52(3)
C31 C97 1.55(3)
C31 H31 1.0000
C32 C103 1.61(2)
C32 H32 1.0000
C33 C34 1.29(3)
C33 C38 1.39(3)
C34 C35 1.46(4)
C34 H34 0.9500
C35 C36 1.42(4)
C35 H35 0.9500
C36 C37 1.41(3)
C36 C39 1.41(4)
C37 C38 1.41(3)
C37 H37 0.9500
C38 H38 0.9500
C39 H39A 0.9800
C39 H39B 0.9800
C39 H39C 0.9800
C40 C45 1.376(12)
C40 C41 1.397(5)
C41 C42 1.389(11)
C41 H41 0.9500
C42 C43 1.390(12)
C42 H42 0.9500
C43 C44 1.389(12)
C43 H43 0.9500
C44 C45 1.384(13)
C44 H44 0.9500
C45 H45 0.9500
C46 C51 1.366(11)
C46 C47 1.398(5)
C47 C48 1.387(11)
C47 H47 0.9500
C48 C49 1.394(12)
C48 H48 0.9500
C49 C50 1.382(12)
C49 H49 0.9500
C50 C51 1.398(12)
C50 H50 0.9500
C51 H51 0.9500
C52 C57 1.375(12)
C52 C53 1.397(5)
C53 C54 1.378(11)
C53 H53 0.9500
C54 C55 1.386(12)
C54 H54 0.9500
C55 C56 1.378(12)
C55 C58 1.509(10)
C56 C57 1.393(12)
C56 H56 0.9500
C57 H57 0.9500
C58 H58A 0.9800
C58 H58B 0.9800
C58 H58C 0.9800
C59 C60 1.33(3)
C59 C64 1.44(3)
C60 C61 1.29(3)
C60 H60 0.9500
C61 C62 1.46(4)
C61 H61 0.9500
C62 C63 1.36(4)
C62 H62 0.9500
C63 C64 1.36(3)
C63 H63 0.9500
C64 H64 0.9500
C65 C66 1.37(3)
C65 C70 1.44(3)
C66 C67 1.32(3)
C66 H66 0.9500
C67 C68 1.41(4)
C67 H67 0.9500
C68 C69 1.33(4)
C68 H68 0.9500
C69 C70 1.42(4)
C69 H69 0.9500
C70 H70 0.9500
C71 C72 1.38(3)
C71 C76 1.44(3)
C72 C73 1.39(3)
C72 H72 0.9500
C73 C74 1.38(3)
C73 H73 0.9500
C74 C75 1.48(3)
C74 C77 1.532(10)
C75 C76 1.37(3)
C75 H75 0.9500
C76 H76 0.9500
C77 H77A 0.9800
C77 H77B 0.9800
C77 H77C 0.9800
C78 C83 1.40(3)
C78 C79 1.41(3)
C79 C80 1.47(3)
C79 H79 0.9500
C80 C81 1.30(4)
C80 H80 0.9500
C81 C82 1.30(4)
C81 H81 0.9500
C82 C83 1.53(4)
C82 H82 0.9500
C83 H83 0.9500
C84 C89 1.43(4)
C84 C85 1.43(3)
C85 C86 1.41(4)
C85 H85 0.9500
C86 C87 1.34(4)
C86 H86 0.9500
C87 C88 1.48(3)
C87 H87 0.9500
C88 C89 1.25(4)
C88 H88 0.9500
C89 H89 0.9500
C90 C95 1.35(3)
C90 C91 1.43(3)
C91 C92 1.26(3)
C91 H91 0.9500
C92 C93 1.47(4)
C92 H92 0.9500
C93 C94 1.40(4)
C93 C96 1.51(4)
C94 C95 1.29(3)
C94 H94 0.9500
C95 H95 0.9500
C96 H96A 0.9800
C96 H96B 0.9800
C96 H96C 0.9800
C97 C102 1.368(12)
C97 C98 1.398(5)
C98 C99 1.391(11)
C98 H98 0.9500
C99 C100 1.370(12)
C99 H99 0.9500
C100 C101 1.402(12)
C100 H100 0.9500
C101 C102 1.383(13)
C101 H101 0.9500
C102 H102 0.9500
C103 C108 1.376(11)
C103 C104 1.399(5)
C104 C105 1.377(11)
C104 H104 0.9500
C105 C106 1.372(12)
C105 H105 0.9500
C106 C107 1.381(12)
C106 H106 0.9500
C107 C108 1.378(12)
C107 H107 0.9500
C108 H108 0.9500
C1A Cl2A 1.68(3)
C1A Cl1A 1.72(3)
C1A Cl3A 1.75(3)
C1A H1A 1.0000
C1B Cl1B 1.75(3)
C1B Cl3B 1.76(3)
C1B Cl2B 1.86(3)
C1B H1B 1.0000
C1C Cl2C 1.60(3)
C1C Cl3C 1.73(3)
C1C Cl1C 1.76(3)
C1C H1C 1.0000
C1D Cl1D 1.69(3)
C1D Cl3D 1.72(3)
C1D Cl2D 1.75(3)
C1D H1D 1.0000
C1E Cl2E 1.63(6)
C1E Cl3E 1.69(6)
C1E Cl1E 2.04(6)
C1E H1E 1.0000
C1F Cl3F 1.70(4)
C1F Cl1F 1.76(4)
C1F Cl2F 1.77(4)
C1F H1F 1.0000
C1G Cl1G 1.69(3)
C1G Cl2G 1.72(3)
C1G Cl3G 1.91(4)
C1G H1G 1.0000

loop_
_geom_torsion_atom_site_label_1
_geom_torsion_atom_site_label_2
_geom_torsion_atom_site_label_3
_geom_torsion_atom_site_label_4
_geom_torsion
C1 Pd1 Pd3 C11 172.0(13)
N1 Pd1 Pd3 C11 -9.7(12)
Cl1 Pd1 Pd3 C11 175.1(10)
Cl2 Pd1 Pd3 C11 -2.6(10)
Ru1 Pd1 Pd3 C11 126.5(10)
C1 Pd1 Pd3 N5 -10.2(12)
N1 Pd1 Pd3 N5 168.1(10)
Cl1 Pd1 Pd3 N5 -7.1(7)
Cl2 Pd1 Pd3 N5 175.2(7)
Ru1 Pd1 Pd3 N5 -55.7(7)
C1 Pd1 Pd3 Cl2 174.6(10)
N1 Pd1 Pd3 Cl2 -7.1(8)
Cl1 Pd1 Pd3 Cl2 177.7(2)
Ru1 Pd1 Pd3 Cl2 129.06(19)
C1 Pd1 Pd3 Cl1 -3.1(10)
N1 Pd1 Pd3 Cl1 175.2(8)
Cl2 Pd1 Pd3 Cl1 -177.7(2)
Ru1 Pd1 Pd3 Cl1 -48.64(19)
C6 Pd2 Pd4 C16 176.1(11)
N3 Pd2 Pd4 C16 -10.7(11)
Cl3 Pd2 Pd4 C16 174.0(9)
Cl4 Pd2 Pd4 C16 -2.7(9)
C6 Pd2 Pd4 N7 -5.0(12)
N3 Pd2 Pd4 N7 168.2(9)
Cl3 Pd2 Pd4 N7 -7.1(8)
Cl4 Pd2 Pd4 N7 176.2(8)
C6 Pd2 Pd4 Cl4 178.8(9)
N3 Pd2 Pd4 Cl4 -8.0(6)
Cl3 Pd2 Pd4 Cl4 176.7(2)
C6 Pd2 Pd4 Cl3 2.1(9)
N3 Pd2 Pd4 Cl3 175.2(6)
Cl4 Pd2 Pd4 Cl3 -176.7(2)
C6 Pd2 Pd4 Ru2 130.6(9)
N3 Pd2 Pd4 Ru2 -56.2(6)
Cl3 Pd2 Pd4 Ru2 128.54(19)
Cl4 Pd2 Pd4 Ru2 -48.18(18)
C1 Pd1 Ru1 C2 48.6(14)
N1 Pd1 Ru1 C2 -40.7(8)
Cl1 Pd1 Ru1 C2 133.2(7)
Cl2 Pd1 Ru1 C2 -122.1(7)
Pd3 Pd1 Ru1 C2 167.0(7)
C1 Pd1 Ru1 C4 -7.9(14)
N1 Pd1 Ru1 C4 -97.1(7)
Cl1 Pd1 Ru1 C4 76.7(5)
Cl2 Pd1 Ru1 C4 -178.6(6)
Pd3 Pd1 Ru1 C4 110.5(5)
C1 Pd1 Ru1 C8 -148.1(19)
N1 Pd1 Ru1 C8 122.6(14)
Cl1 Pd1 Ru1 C8 -63.5(14)
Cl2 Pd1 Ru1 C8 41.2(14)
Pd3 Pd1 Ru1 C8 -29.8(14)
C1 Pd1 Ru1 C7 -132.2(14)
N1 Pd1 Ru1 C7 138.5(8)
Cl1 Pd1 Ru1 C7 -47.6(6)
Cl2 Pd1 Ru1 C7 57.1(6)
Pd3 Pd1 Ru1 C7 -13.8(6)
C1 Pd1 Ru1 C9 151.6(15)
N1 Pd1 Ru1 C9 62.4(9)
Cl1 Pd1 Ru1 C9 -123.8(8)
Cl2 Pd1 Ru1 C9 -19.1(8)
Pd3 Pd1 Ru1 C9 -90.0(8)
N1 Pd1 Ru1 C1 -89.3(14)
Cl1 Pd1 Ru1 C1 84.6(13)
Cl2 Pd1 Ru1 C1 -170.7(13)
Pd3 Pd1 Ru1 C1 118.4(13)
C1 Pd1 Ru1 C3 30.4(14)
N1 Pd1 Ru1 C3 -58.9(8)
Cl1 Pd1 Ru1 C3 115.0(6)
Cl2 Pd1 Ru1 C3 -140.3(6)
Pd3 Pd1 Ru1 C3 148.7(6)
C1 Pd1 Ru1 C5 -29.4(14)
N1 Pd1 Ru1 C5 -118.7(8)
Cl1 Pd1 Ru1 C5 55.2(7)
Cl2 Pd1 Ru1 C5 159.9(7)
Pd3 Pd1 Ru1 C5 88.9(6)
C1 Pd1 Ru1 C10 163.5(15)
N1 Pd1 Ru1 C10 74.3(9)
Cl1 Pd1 Ru1 C10 -111.9(7)
Cl2 Pd1 Ru1 C10 -7.2(7)
Pd3 Pd1 Ru1 C10 -78.1(7)
C1 Pd1 Ru1 C6 -162.3(14)
N1 Pd1 Ru1 C6 108.5(7)
Cl1 Pd1 Ru1 C6 -77.7(6)
Cl2 Pd1 Ru1 C6 27.0(6)
Pd3 Pd1 Ru1 C6 -43.9(5)
C16 Pd4 Ru2 C17 52.0(12)
N7 Pd4 Ru2 C17 -39.2(9)
Cl4 Pd4 Ru2 C17 136.2(7)
Cl3 Pd4 Ru2 C17 -119.4(8)
Pd2 Pd4 Ru2 C17 169.6(7)
C16 Pd4 Ru2 C12 -130.4(12)
N7 Pd4 Ru2 C12 138.4(9)
Cl4 Pd4 Ru2 C12 -46.2(7)
Cl3 Pd4 Ru2 C12 58.2(8)
Pd2 Pd4 Ru2 C12 -12.8(7)
C16 Pd4 Ru2 C19 -5.6(11)
N7 Pd4 Ru2 C19 -96.8(7)
Cl4 Pd4 Ru2 C19 78.6(5)
Cl3 Pd4 Ru2 C19 -177.0(6)
Pd2 Pd4 Ru2 C19 112.0(5)
C16 Pd4 Ru2 C18 33.1(11)
N7 Pd4 Ru2 C18 -58.1(7)
Cl4 Pd4 Ru2 C18 117.3(5)
Cl3 Pd4 Ru2 C18 -138.3(6)
Pd2 Pd4 Ru2 C18 150.7(5)
C16 Pd4 Ru2 C13 -148.2(16)
N7 Pd4 Ru2 C13 120.6(14)
Cl4 Pd4 Ru2 C13 -64.0(13)
Cl3 Pd4 Ru2 C13 40.4(13)
Pd2 Pd4 Ru2 C13 -30.6(13)
C16 Pd4 Ru2 C20 -30.1(12)
N7 Pd4 Ru2 C20 -121.3(7)
Cl4 Pd4 Ru2 C20 54.1(5)
Cl3 Pd4 Ru2 C20 158.5(6)
Pd2 Pd4 Ru2 C20 87.5(5)
C16 Pd4 Ru2 C11 -157.8(12)
N7 Pd4 Ru2 C11 111.0(8)
Cl4 Pd4 Ru2 C11 -73.6(6)
Cl3 Pd4 Ru2 C11 30.8(6)
Pd2 Pd4 Ru2 C11 -40.2(6)
N7 Pd4 Ru2 C16 -91.2(11)
Cl4 Pd4 Ru2 C16 84.2(10)
Cl3 Pd4 Ru2 C16 -171.4(11)
Pd2 Pd4 Ru2 C16 117.6(10)
C16 Pd4 Ru2 C15 164.3(12)
N7 Pd4 Ru2 C15 73.1(8)
Cl4 Pd4 Ru2 C15 -111.5(6)
Cl3 Pd4 Ru2 C15 -7.1(6)
Pd2 Pd4 Ru2 C15 -78.1(6)
C16 Pd4 Ru2 C14 149.1(13)
N7 Pd4 Ru2 C14 58.0(9)
Cl4 Pd4 Ru2 C14 -126.7(8)
Cl3 Pd4 Ru2 C14 -22.3(8)
Pd2 Pd4 Ru2 C14 -93.2(8)
C1 Pd1 Cl1 Pd3 178.1(6)
N1 Pd1 Cl1 Pd3 -153(4)
Cl2 Pd1 Cl1 Pd3 1.60(16)
Ru1 Pd1 Cl1 Pd3 148.20(12)
C11 Pd3 Cl1 Pd1 -155(5)
N5 Pd3 Cl1 Pd1 175.2(5)
Cl2 Pd3 Cl1 Pd1 -1.68(17)
C11 Pd3 Cl2 Pd1 178.4(6)
N5 Pd3 Cl2 Pd1 -144(5)
Cl1 Pd3 Cl2 Pd1 1.59(16)
C1 Pd1 Cl2 Pd3 -151(6)
N1 Pd1 Cl2 Pd3 175.3(5)
Cl1 Pd1 Cl2 Pd3 -1.68(17)
Ru1 Pd1 Cl2 Pd3 -108.8(2)
C6 Pd2 Cl3 Pd4 -178.6(6)
N3 Pd2 Cl3 Pd4 -139(5)
Cl4 Pd2 Cl3 Pd4 2.29(16)
C16 Pd4 Cl3 Pd2 -148(5)
N7 Pd4 Cl3 Pd2 175.2(5)
Cl4 Pd4 Cl3 Pd2 -2.40(17)
Ru2 Pd4 Cl3 Pd2 -109.18(19)
C16 Pd4 Cl4 Pd2 178.3(6)
N7 Pd4 Cl4 Pd2 -150(6)
Cl3 Pd4 Cl4 Pd2 2.29(16)
Ru2 Pd4 Cl4 Pd2 148.38(11)
C6 Pd2 Cl4 Pd4 -168(9)
N3 Pd2 Cl4 Pd4 174.5(4)
Cl3 Pd2 Cl4 Pd4 -2.38(16)
C1 Pd1 N1 C21 -5.2(16)
Cl1 Pd1 N1 C21 -35(5)
Cl2 Pd1 N1 C21 170.9(15)
Pd3 Pd1 N1 C21 175.9(11)
Ru1 Pd1 N1 C21 25.3(14)
C1 Pd1 N1 C23 167.7(17)
Cl1 Pd1 N1 C23 138(3)
Cl2 Pd1 N1 C23 -16.1(16)
Pd3 Pd1 N1 C23 -11(2)
Ru1 Pd1 N1 C23 -161.7(16)
O2 S1 N2 C21 -49.6(18)
O1 S1 N2 C21 -178.7(16)
C33 S1 N2 C21 69.8(18)
O2 S1 N2 C22 160.6(15)
O1 S1 N2 C22 31.5(17)
C33 S1 N2 C22 -80.0(17)
C6 Pd2 N3 C24 -5.5(14)
Cl3 Pd2 N3 C24 -45(6)
Cl4 Pd2 N3 C24 173.4(14)
Pd4 Pd2 N3 C24 179.0(12)
C6 Pd2 N3 C25 168(2)
Cl3 Pd2 N3 C25 128(5)
Cl4 Pd2 N3 C25 -13.3(19)
Pd4 Pd2 N3 C25 -8(2)
O4 S2 N4 C24 -44(2)
O3 S2 N4 C24 -172(2)
C52 S2 N4 C24 69(2)
O4 S2 N4 C26 153.1(16)
O3 S2 N4 C26 25.1(18)
C52 S2 N4 C26 -93.4(16)
C11 Pd3 N5 C27 -3.8(14)
Cl2 Pd3 N5 C27 -42(6)
Cl1 Pd3 N5 C27 172.6(13)
Pd1 Pd3 N5 C27 177.5(10)
C11 Pd3 N5 C29 164.1(19)
Cl2 Pd3 N5 C29 126(4)
Cl1 Pd3 N5 C29 -19.4(18)
Pd1 Pd3 N5 C29 -15(2)
O6 S3 N6 C27 -176.8(17)
O5 S3 N6 C27 -46(2)
C71 S3 N6 C27 70.9(19)
O6 S3 N6 C28 33(2)
O5 S3 N6 C28 163.1(17)
C71 S3 N6 C28 -79.5(19)
C16 Pd4 N7 C30 -5.4(15)
Cl4 Pd4 N7 C30 -37(7)
Cl3 Pd4 N7 C30 170.4(14)
Pd2 Pd4 N7 C30 175.3(10)
Ru2 Pd4 N7 C30 25.0(14)
C16 Pd4 N7 C32 174(2)
Cl4 Pd4 N7 C32 142(5)
Cl3 Pd4 N7 C32 -11(2)
Pd2 Pd4 N7 C32 -6(2)
Ru2 Pd4 N7 C32 -156(2)
O7 S4 N8 C30 -48.6(18)
O8 S4 N8 C30 -174.8(15)
C90 S4 N8 C30 66.9(18)
O7 S4 N8 C31 162.0(15)
O8 S4 N8 C31 35.7(17)
C90 S4 N8 C31 -82.5(17)
N1 Pd1 C1 C2 5.0(16)
Cl1 Pd1 C1 C2 -178.5(16)
Cl2 Pd1 C1 C2 -29(7)
Pd3 Pd1 C1 C2 -176.2(11)
Ru1 Pd1 C1 C2 -79.3(18)
N1 Pd1 C1 C5 -177(3)
Cl1 Pd1 C1 C5 0(2)
Cl2 Pd1 C1 C5 149(4)
Pd3 Pd1 C1 C5 2(3)
Ru1 Pd1 C1 C5 99(3)
N1 Pd1 C1 Ru1 84.3(12)
Cl1 Pd1 C1 Ru1 -99.2(11)
Cl2 Pd1 C1 Ru1 50(6)
Pd3 Pd1 C1 Ru1 -96.9(12)
C4 Ru1 C1 C2 -82.4(12)
C8 Ru1 C1 C2 -147(3)
C7 Ru1 C1 C2 169.0(11)
C9 Ru1 C1 C2 51(2)
C3 Ru1 C1 C2 -39.7(12)
C5 Ru1 C1 C2 -117.6(17)
C10 Ru1 C1 C2 86.3(14)
C6 Ru1 C1 C2 126.0(12)
Pd1 Ru1 C1 C2 106.3(17)
C2 Ru1 C1 C5 117.6(17)
C4 Ru1 C1 C5 35.1(12)
C8 Ru1 C1 C5 -29(4)
C7 Ru1 C1 C5 -73.4(15)
C9 Ru1 C1 C5 169.0(18)
C3 Ru1 C1 C5 77.8(13)
C10 Ru1 C1 C5 -156.1(13)
C6 Ru1 C1 C5 -116.4(13)
Pd1 Ru1 C1 C5 -136(2)
C2 Ru1 C1 Pd1 -106.3(17)
C4 Ru1 C1 Pd1 171.2(15)
C8 Ru1 C1 Pd1 107(3)
C7 Ru1 C1 Pd1 62.7(16)
C9 Ru1 C1 Pd1 -55(3)
C3 Ru1 C1 Pd1 -146.1(15)
C5 Ru1 C1 Pd1 136(2)
C10 Ru1 C1 Pd1 -20.0(18)
C6 Ru1 C1 Pd1 19.7(16)
C5 C1 C2 C3 3(2)
Pd1 C1 C2 C3 -178.5(15)
Ru1 C1 C2 C3 64.4(16)
C5 C1 C2 C21 177.0(18)
Pd1 C1 C2 C21 -4(2)
Ru1 C1 C2 C21 -121.5(17)
C5 C1 C2 Ru1 -61.5(15)
Pd1 C1 C2 Ru1 117.2(13)
C4 Ru1 C2 C1 79.0(13)
C8 Ru1 C2 C1 162.4(17)
C7 Ru1 C2 C1 -37(4)
C9 Ru1 C2 C1 -156.8(12)
C3 Ru1 C2 C1 116.7(17)
C5 Ru1 C2 C1 37.7(12)
C10 Ru1 C2 C1 -115.7(13)
C6 Ru1 C2 C1 -77.8(14)
Pd1 Ru1 C2 C1 -34.4(10)
C4 Ru1 C2 C3 -37.6(12)
C8 Ru1 C2 C3 46(2)
C7 Ru1 C2 C3 -154(3)
C9 Ru1 C2 C3 86.5(14)
C1 Ru1 C2 C3 -116.7(17)
C5 Ru1 C2 C3 -79.0(13)
C10 Ru1 C2 C3 127.7(13)
C6 Ru1 C2 C3 165.5(12)
Pd1 Ru1 C2 C3 -151.1(14)
C4 Ru1 C2 C21 -174.1(19)
C8 Ru1 C2 C21 -91(2)
C7 Ru1 C2 C21 69(4)
C9 Ru1 C2 C21 -50.0(19)
C1 Ru1 C2 C21 107(2)
C3 Ru1 C2 C21 -136(2)
C5 Ru1 C2 C21 144.6(19)
C10 Ru1 C2 C21 -8.8(19)
C6 Ru1 C2 C21 29(2)
Pd1 Ru1 C2 C21 72.4(15)
C1 C2 C3 C4 -5(3)
C21 C2 C3 C4 -177(2)
Ru1 C2 C3 C4 60.3(15)
C1 C2 C3 Ru1 -65.3(16)
C21 C2 C3 Ru1 123(3)
C2 Ru1 C3 C4 -116.6(17)
C8 Ru1 C3 C4 84.8(14)
C7 Ru1 C3 C4 51(2)
C9 Ru1 C3 C4 127.5(12)
C1 Ru1 C3 C4 -79.5(13)
C5 Ru1 C3 C4 -37.0(12)
C10 Ru1 C3 C4 165.1(13)
C6 Ru1 C3 C4 -174(3)
Pd1 Ru1 C3 C4 -94.4(11)
C4 Ru1 C3 C2 116.6(17)
C8 Ru1 C3 C2 -158.5(11)
C7 Ru1 C3 C2 167.5(14)
C9 Ru1 C3 C2 -115.9(12)
C1 Ru1 C3 C2 37.1(12)
C5 Ru1 C3 C2 79.6(12)
C10 Ru1 C3 C2 -78.3(16)
C6 Ru1 C3 C2 -57(4)
Pd1 Ru1 C3 C2 22.2(11)
C2 C3 C4 C5 5(3)
Ru1 C3 C4 C5 63.7(16)
C2 C3 C4 Ru1 -58.5(15)
C2 Ru1 C4 C5 -77.8(12)
C8 Ru1 C4 C5 130.3(12)
C7 Ru1 C4 C5 88.0(13)
C9 Ru1 C4 C5 167.5(12)
C1 Ru1 C4 C5 -36.0(12)
C3 Ru1 C4 C5 -117.3(17)
C10 Ru1 C4 C5 -172(3)
C6 Ru1 C4 C5 59(2)
Pd1 Ru1 C4 C5 -31.9(11)
C2 Ru1 C4 C3 39.5(12)
C8 Ru1 C4 C3 -112.3(13)
C7 Ru1 C4 C3 -154.7(11)
C9 Ru1 C4 C3 -75.1(15)
C1 Ru1 C4 C3 81.4(13)
C5 Ru1 C4 C3 117.3(17)
C10 Ru1 C4 C3 -55(4)
C6 Ru1 C4 C3 176.7(15)
Pd1 Ru1 C4 C3 85.4(12)
C3 C4 C5 C1 -4(3)
Ru1 C4 C5 C1 59.3(16)
C3 C4 C5 Ru1 -63.0(16)
C2 C1 C5 C4 0(3)
Pd1 C1 C5 C4 -177.7(19)
Ru1 C1 C5 C4 -59.1(17)
C2 C1 C5 Ru1 59.5(15)
Pd1 C1 C5 Ru1 -119(2)
C2 Ru1 C5 C4 83.6(13)
C8 Ru1 C5 C4 -68.0(15)
C7 Ru1 C5 C4 -110.7(12)
C9 Ru1 C5 C4 -40(4)
C1 Ru1 C5 C4 121.0(18)
C3 Ru1 C5 C4 38.2(12)
C10 Ru1 C5 C4 176(2)
C6 Ru1 C5 C4 -152.7(11)
Pd1 Ru1 C5 C4 142.5(13)
C2 Ru1 C5 C1 -37.3(12)
C4 Ru1 C5 C1 -121.0(18)
C8 Ru1 C5 C1 171.0(12)
C7 Ru1 C5 C1 128.3(12)
C9 Ru1 C5 C1 -161(3)
C3 Ru1 C5 C1 -82.8(13)
C10 Ru1 C5 C1 55(3)
C6 Ru1 C5 C1 86.3(14)
Pd1 Ru1 C5 C1 21.6(10)
N3 Pd2 C6 C10 178(3)
Cl3 Pd2 C6 C10 -5(3)
Cl4 Pd2 C6 C10 161(7)
Pd4 Pd2 C6 C10 -7(3)
N3 Pd2 C6 C7 5.8(13)
Cl3 Pd2 C6 C7 -177.4(13)
Cl4 Pd2 C6 C7 -11(10)
Pd4 Pd2 C6 C7 -178.9(9)
N3 Pd2 C6 Ru1 81.4(10)
Cl3 Pd2 C6 Ru1 -101.8(9)
Cl4 Pd2 C6 Ru1 64(9)
Pd4 Pd2 C6 Ru1 -103.3(10)
C2 Ru1 C6 C10 -73.9(16)
C4 Ru1 C6 C10 161.8(18)
C8 Ru1 C6 C10 80.6(15)
C7 Ru1 C6 C10 120.3(17)
C9 Ru1 C6 C10 37.2(14)
C1 Ru1 C6 C10 -115.4(14)
C3 Ru1 C6 C10 -27(4)
C5 Ru1 C6 C10 -158.3(13)
Pd1 Ru1 C6 C10 -106.4(13)
C2 Ru1 C6 C7 165.8(11)
C4 Ru1 C6 C7 42(2)
C8 Ru1 C6 C7 -39.7(11)
C9 Ru1 C6 C7 -83.1(12)
C1 Ru1 C6 C7 124.4(11)
C3 Ru1 C6 C7 -148(3)
C5 Ru1 C6 C7 81.4(12)
C10 Ru1 C6 C7 -120.3(17)
Pd1 Ru1 C6 C7 133.3(10)
C2 Ru1 C6 Pd2 64.2(15)
C4 Ru1 C6 Pd2 -60(2)
C8 Ru1 C6 Pd2 -141.4(13)
C7 Ru1 C6 Pd2 -101.6(15)
C9 Ru1 C6 Pd2 175.3(14)
C1 Ru1 C6 Pd2 22.7(14)
C3 Ru1 C6 Pd2 111(3)
C5 Ru1 C6 Pd2 -20.2(15)
C10 Ru1 C6 Pd2 138.1(19)
Pd1 Ru1 C6 Pd2 31.7(10)
C10 C6 C7 C8 3(2)
Pd2 C6 C7 C8 177.9(13)
Ru1 C6 C7 C8 62.3(13)
C10 C6 C7 C24 179.6(18)
Pd2 C6 C7 C24 -6(2)
Ru1 C6 C7 C24 -121.2(16)
C10 C6 C7 Ru1 -59.1(15)
Pd2 C6 C7 Ru1 115.6(10)
C2 Ru1 C7 C6 -51(3)
C4 Ru1 C7 C6 -160.6(11)
C8 Ru1 C7 C6 115.5(16)
C9 Ru1 C7 C6 75.5(12)
C1 Ru1 C7 C6 -80.1(14)
C3 Ru1 C7 C6 165.5(16)
C5 Ru1 C7 C6 -119.9(11)
C10 Ru1 C7 C6 34.1(12)
Pd1 Ru1 C7 C6 -53.3(11)
C2 Ru1 C7 C8 -166(3)
C4 Ru1 C7 C8 83.8(14)
C9 Ru1 C7 C8 -40.1(12)
C1 Ru1 C7 C8 164.3(12)
C3 Ru1 C7 C8 50(2)
C5 Ru1 C7 C8 124.6(12)
C10 Ru1 C7 C8 -81.4(13)
C6 Ru1 C7 C8 -115.5(16)
Pd1 Ru1 C7 C8 -168.9(10)
C2 Ru1 C7 C24 58(4)
C4 Ru1 C7 C24 -51.5(18)
C8 Ru1 C7 C24 -135(2)
C9 Ru1 C7 C24 -175.4(19)
C1 Ru1 C7 C24 29(2)
C3 Ru1 C7 C24 -85(2)
C5 Ru1 C7 C24 -10.7(18)
C10 Ru1 C7 C24 143.3(19)
C6 Ru1 C7 C24 109.2(19)
Pd1 Ru1 C7 C24 55.9(17)
C6 C7 C8 C9 -1(2)
C24 C7 C8 C9 -176(2)
Ru1 C7 C8 C9 64.2(14)
C6 C7 C8 Ru1 -64.8(13)
C24 C7 C8 Ru1 120(3)
C2 Ru1 C8 C9 60(2)
C4 Ru1 C8 C9 132.9(13)
C7 Ru1 C8 C9 -112.5(18)
C1 Ru1 C8 C9 -168(3)
C3 Ru1 C8 C9 92.1(15)
C5 Ru1 C8 C9 169.3(12)
C10 Ru1 C8 C9 -34.6(13)
C6 Ru1 C8 C9 -73.9(14)
Pd1 Ru1 C8 C9 -89.6(17)
C2 Ru1 C8 C7 172.8(15)
C4 Ru1 C8 C7 -114.6(12)
C9 Ru1 C8 C7 112.5(18)
C1 Ru1 C8 C7 -55(4)
C3 Ru1 C8 C7 -155.4(11)
C5 Ru1 C8 C7 -78.2(15)
C10 Ru1 C8 C7 77.9(13)
C6 Ru1 C8 C7 38.6(11)
Pd1 Ru1 C8 C7 23(2)
C7 C8 C9 C10 -2(2)
Ru1 C8 C9 C10 61.4(17)
C7 C8 C9 Ru1 -63.5(13)
C2 Ru1 C9 C10 86.9(16)
C4 Ru1 C9 C10 172.3(14)
C8 Ru1 C9 C10 -121(2)
C7 Ru1 C9 C10 -79.8(15)
C1 Ru1 C9 C10 52(3)
C3 Ru1 C9 C10 131.5(15)
C5 Ru1 C9 C10 -156(3)
C6 Ru1 C9 C10 -35.8(14)
Pd1 Ru1 C9 C10 19.9(17)
C2 Ru1 C9 C8 -151.9(12)
C4 Ru1 C9 C8 -66.5(16)
C7 Ru1 C9 C8 41.4(12)
C1 Ru1 C9 C8 172.9(17)
C3 Ru1 C9 C8 -107.3(14)
C5 Ru1 C9 C8 -35(4)
C10 Ru1 C9 C8 121(2)
C6 Ru1 C9 C8 85.4(14)
Pd1 Ru1 C9 C8 141.1(11)
C7 C6 C10 C9 -5(2)
Pd2 C6 C10 C9 -176.8(18)
Ru1 C6 C10 C9 -61.8(16)
C7 C6 C10 Ru1 57.3(14)
Pd2 C6 C10 Ru1 -115(2)
C8 C9 C10 C6 4(3)
Ru1 C9 C10 C6 64.0(16)
C8 C9 C10 Ru1 -59.8(16)
C2 Ru1 C10 C6 127.6(13)
C4 Ru1 C10 C6 -144(3)
C8 Ru1 C10 C6 -82.0(14)
C7 Ru1 C10 C6 -37.3(12)
C9 Ru1 C10 C6 -118(2)
C1 Ru1 C10 C6 85.3(16)
C3 Ru1 C10 C6 172.0(12)
C5 Ru1 C10 C6 47(3)
Pd1 Ru1 C10 C6 76.1(13)
C2 Ru1 C10 C9 -114.2(14)
C4 Ru1 C10 C9 -26(4)
C8 Ru1 C10 C9 36.3(13)
C7 Ru1 C10 C9 80.9(14)
C1 Ru1 C10 C9 -156.5(13)
C3 Ru1 C10 C9 -69.8(18)
C5 Ru1 C10 C9 165.7(18)
C6 Ru1 C10 C9 118(2)
Pd1 Ru1 C10 C9 -165.7(13)
N5 Pd3 C11 C12 3.1(17)
Cl2 Pd3 C11 C12 179.7(16)
Cl1 Pd3 C11 C12 -27(6)
Pd1 Pd3 C11 C12 -178.4(12)
N5 Pd3 C11 C15 -174(2)
Cl2 Pd3 C11 C15 3(2)
Cl1 Pd3 C11 C15 156(4)
Pd1 Pd3 C11 C15 4(3)
N5 Pd3 C11 Ru2 86.8(12)
Cl2 Pd3 C11 Ru2 -96.6(11)
Cl1 Pd3 C11 Ru2 57(5)
Pd1 Pd3 C11 Ru2 -94.7(13)
C17 Ru2 C11 C12 168.5(13)
C19 Ru2 C11 C12 45(2)
C18 Ru2 C11 C12 -152(4)
C13 Ru2 C11 C12 -38.5(13)
C20 Ru2 C11 C12 83.4(14)
C16 Ru2 C11 C12 126.2(12)
C15 Ru2 C11 C12 -117.2(17)
C14 Ru2 C11 C12 -81.3(14)
Pd4 Ru2 C11 C12 136.5(12)
C17 Ru2 C11 C15 -74.4(14)
C12 Ru2 C11 C15 117.2(17)
C19 Ru2 C11 C15 162.1(15)
C18 Ru2 C11 C15 -35(4)
C13 Ru2 C11 C15 78.7(12)
C20 Ru2 C11 C15 -159.4(11)
C16 Ru2 C11 C15 -116.6(11)
C14 Ru2 C11 C15 35.9(11)
Pd4 Ru2 C11 C15 -106.3(10)
C17 Ru2 C11 Pd3 58.7(17)
C12 Ru2 C11 Pd3 -109.8(19)
C19 Ru2 C11 Pd3 -65(2)
C18 Ru2 C11 Pd3 98(4)
C13 Ru2 C11 Pd3 -148.2(15)
C20 Ru2 C11 Pd3 -26.3(15)
C16 Ru2 C11 Pd3 16.5(15)
C15 Ru2 C11 Pd3 133.1(18)
C14 Ru2 C11 Pd3 168.9(15)
Pd4 Ru2 C11 Pd3 26.7(11)
C15 C11 C12 C13 1(2)
Pd3 C11 C12 C13 -176.5(14)
Ru2 C11 C12 C13 62.9(15)
C15 C11 C12 C27 176.0(17)
Pd3 C11 C12 C27 -2(3)
Ru2 C11 C12 C27 -122.4(18)
C15 C11 C12 Ru2 -61.6(14)
Pd3 C11 C12 Ru2 120.5(13)
C17 Ru2 C12 C11 -41(4)
C19 Ru2 C12 C11 -157.6(12)
C18 Ru2 C12 C11 168.4(15)
C13 Ru2 C12 C11 117.3(19)
C20 Ru2 C12 C11 -114.8(13)
C16 Ru2 C12 C11 -75.0(15)
C15 Ru2 C12 C11 38.8(12)
C14 Ru2 C12 C11 81.3(14)
Pd4 Ru2 C12 C11 -49.5(14)
C17 Ru2 C12 C13 -158(3)
C19 Ru2 C12 C13 85.1(15)
C18 Ru2 C12 C13 51(2)
C20 Ru2 C12 C13 128.0(12)
C11 Ru2 C12 C13 -117.3(19)
C16 Ru2 C12 C13 167.7(11)
C15 Ru2 C12 C13 -78.5(14)
C14 Ru2 C12 C13 -35.9(13)
Pd4 Ru2 C12 C13 -166.7(11)
C17 Ru2 C12 C27 65(5)
C19 Ru2 C12 C27 -52(2)
C18 Ru2 C12 C27 -86(2)
C13 Ru2 C12 C27 -137(3)
C20 Ru2 C12 C27 -9(2)
C11 Ru2 C12 C27 106(2)
C16 Ru2 C12 C27 31(2)
C15 Ru2 C12 C27 145(2)
C14 Ru2 C12 C27 -173(2)
Pd4 Ru2 C12 C27 57(2)
C11 C12 C13 C14 -3(3)
C27 C12 C13 C14 -175(3)
Ru2 C12 C13 C14 61.2(16)
C11 C12 C13 Ru2 -63.9(16)
C27 C12 C13 Ru2 124(3)
C17 Ru2 C13 C12 169.5(17)
C19 Ru2 C13 C12 -113.4(14)
C18 Ru2 C13 C12 -155.2(13)
C20 Ru2 C13 C12 -72.8(15)
C11 Ru2 C13 C12 37.0(13)
C16 Ru2 C13 C12 -41(3)
C15 Ru2 C13 C12 81.2(14)
C14 Ru2 C13 C12 121.0(19)
Pd4 Ru2 C13 C12 26(2)
C17 Ru2 C13 C14 49(2)
C12 Ru2 C13 C14 -121.0(19)
C19 Ru2 C13 C14 125.6(12)
C18 Ru2 C13 C14 83.8(14)
C20 Ru2 C13 C14 166.2(11)
C11 Ru2 C13 C14 -83.9(13)
C16 Ru2 C13 C14 -162(2)
C15 Ru2 C13 C14 -39.8(12)
Pd4 Ru2 C13 C14 -94.7(16)
C12 C13 C14 C15 3(2)
Ru2 C13 C14 C15 62.3(13)
C12 C13 C14 Ru2 -59.5(16)
C17 Ru2 C14 C13 -156.7(12)
C12 Ru2 C14 C13 36.0(12)
C19 Ru2 C14 C13 -74.6(14)
C18 Ru2 C14 C13 -114.5(13)
C20 Ru2 C14 C13 -44(3)
C11 Ru2 C14 C13 77.1(13)
C16 Ru2 C14 C13 169.7(14)
C15 Ru2 C14 C13 113.6(17)
Pd4 Ru2 C14 C13 138.1(10)
C17 Ru2 C14 C15 89.7(13)
C12 Ru2 C14 C15 -77.6(13)
C19 Ru2 C14 C15 171.8(11)
C18 Ru2 C14 C15 131.9(12)
C13 Ru2 C14 C15 -113.6(17)
C20 Ru2 C14 C15 -158(2)
C11 Ru2 C14 C15 -36.5(12)
C16 Ru2 C14 C15 56(2)
Pd4 Ru2 C14 C15 24.5(15)
C13 C14 C15 C11 -2(2)
Ru2 C14 C15 C11 59.4(14)
C13 C14 C15 Ru2 -61.3(14)
C12 C11 C15 C14 0(2)
Pd3 C11 C15 C14 177.8(16)
Ru2 C11 C15 C14 -60.3(14)
C12 C11 C15 Ru2 60.7(15)
Pd3 C11 C15 Ru2 -121.9(19)
C17 Ru2 C15 C14 -110.3(12)
C12 Ru2 C15 C14 83.6(13)
C19 Ru2 C15 C14 -26(4)
C18 Ru2 C15 C14 -68.1(15)
C13 Ru2 C15 C14 40.0(12)
C20 Ru2 C15 C14 166.3(15)
C11 Ru2 C15 C14 120.6(17)
C16 Ru2 C15 C14 -154.7(11)
Pd4 Ru2 C15 C14 -162.9(11)
C17 Ru2 C15 C11 129.1(11)
C12 Ru2 C15 C11 -37.0(11)
C19 Ru2 C15 C11 -146(3)
C18 Ru2 C15 C11 171.3(11)
C13 Ru2 C15 C11 -80.6(12)
C20 Ru2 C15 C11 46(2)
C16 Ru2 C15 C11 84.7(13)
C14 Ru2 C15 C11 -120.6(17)
Pd4 Ru2 C15 C11 76.5(10)
N7 Pd4 C16 C20 -178(2)
Cl4 Pd4 C16 C20 -1(2)
Cl3 Pd4 C16 C20 144(4)
Pd2 Pd4 C16 C20 1(3)
Ru2 Pd4 C16 C20 99(2)
N7 Pd4 C16 C17 4.2(14)
Cl4 Pd4 C16 C17 -178.6(14)
Cl3 Pd4 C16 C17 -34(6)
Pd2 Pd4 C16 C17 -176.6(10)
Ru2 Pd4 C16 C17 -79.2(15)
N7 Pd4 C16 Ru2 83.3(10)
Cl4 Pd4 C16 Ru2 -99.4(9)
Cl3 Pd4 C16 Ru2 46(5)
Pd2 Pd4 C16 Ru2 -97.4(10)
C17 Ru2 C16 C20 118.6(15)
C12 Ru2 C16 C20 -72.6(13)
C19 Ru2 C16 C20 37.7(10)
C18 Ru2 C16 C20 80.4(11)
C13 Ru2 C16 C20 -40(3)
C11 Ru2 C16 C20 -112.1(11)
C15 Ru2 C16 C20 -155.1(10)
C14 Ru2 C16 C20 166.4(15)
Pd4 Ru2 C16 C20 -136.2(16)
C12 Ru2 C16 C17 168.8(12)
C19 Ru2 C16 C17 -81.0(12)
C18 Ru2 C16 C17 -38.2(11)
C13 Ru2 C16 C17 -159(3)
C20 Ru2 C16 C17 -118.6(15)
C11 Ru2 C16 C17 129.3(12)
C15 Ru2 C16 C17 86.3(13)
C14 Ru2 C16 C17 48(2)
Pd4 Ru2 C16 C17 105.2(14)
C17 Ru2 C16 Pd4 -105.2(14)
C12 Ru2 C16 Pd4 63.6(14)
C19 Ru2 C16 Pd4 173.9(12)
C18 Ru2 C16 Pd4 -143.4(12)
C13 Ru2 C16 Pd4 96(3)
C20 Ru2 C16 Pd4 136.2(16)
C11 Ru2 C16 Pd4 24.1(13)
C15 Ru2 C16 Pd4 -18.9(14)
C14 Ru2 C16 Pd4 -57(2)
C20 C16 C17 C30 178.7(17)
Pd4 C16 C17 C30 -3(2)
Ru2 C16 C17 C30 -121.5(18)
C20 C16 C17 C18 2(2)
Pd4 C16 C17 C18 -179.1(14)
Ru2 C16 C17 C18 62.0(14)
C20 C16 C17 Ru2 -59.8(13)
Pd4 C16 C17 Ru2 118.9(11)
C12 Ru2 C17 C30 63(5)
C19 Ru2 C17 C30 -174.9(19)
C18 Ru2 C17 C30 -138(2)
C13 Ru2 C17 C30 -87(2)
C20 Ru2 C17 C30 141.6(18)
C11 Ru2 C17 C30 30(2)
C16 Ru2 C17 C30 105(2)
C15 Ru2 C17 C30 -11.3(19)
C14 Ru2 C17 C30 -53.8(19)
Pd4 Ru2 C17 C30 72.4(16)
C12 Ru2 C17 C18 -159(4)
C19 Ru2 C17 C18 -36.6(11)
C13 Ru2 C17 C18 52(2)
C20 Ru2 C17 C18 -80.1(12)
C11 Ru2 C17 C18 168.5(11)
C16 Ru2 C17 C18 -117.0(16)
C15 Ru2 C17 C18 127.0(12)
C14 Ru2 C17 C18 84.5(13)
Pd4 Ru2 C17 C18 -149.3(14)
C12 Ru2 C17 C16 -42(4)
C19 Ru2 C17 C16 80.4(11)
C18 Ru2 C17 C16 117.0(16)
C13 Ru2 C17 C16 168.6(15)
C20 Ru2 C17 C16 37.0(10)
C11 Ru2 C17 C16 -74.5(14)
C15 Ru2 C17 C16 -115.9(11)
C14 Ru2 C17 C16 -158.5(10)
Pd4 Ru2 C17 C16 -32.3(8)
C30 C17 C18 C19 -178(3)
C16 C17 C18 C19 -3(2)
Ru2 C17 C18 C19 60.0(15)
C30 C17 C18 Ru2 122(3)
C16 C17 C18 Ru2 -62.7(14)
C17 Ru2 C18 C19 -119.6(17)
C12 Ru2 C18 C19 50(2)
C13 Ru2 C18 C19 84.8(14)
C20 Ru2 C18 C19 -38.1(11)
C11 Ru2 C18 C19 -167(3)
C16 Ru2 C18 C19 -80.8(12)
C15 Ru2 C18 C19 163.9(11)
C14 Ru2 C18 C19 126.1(12)
Pd4 Ru2 C18 C19 -95.9(11)
C12 Ru2 C18 C17 169.9(17)
C19 Ru2 C18 C17 119.6(17)
C13 Ru2 C18 C17 -155.6(12)
C20 Ru2 C18 C17 81.5(12)
C11 Ru2 C18 C17 -48(4)
C16 Ru2 C18 C17 38.8(11)
C15 Ru2 C18 C17 -76.5(14)
C14 Ru2 C18 C17 -114.3(12)
Pd4 Ru2 C18 C17 23.7(11)
C17 C18 C19 C20 2(2)
Ru2 C18 C19 C20 61.6(14)
C17 C18 C19 Ru2 -59.5(15)
C17 Ru2 C19 C18 37.1(12)
C12 Ru2 C19 C18 -155.6(12)
C13 Ru2 C19 C18 -113.9(13)
C20 Ru2 C19 C18 118.1(16)
C11 Ru2 C19 C18 174.7(14)
C16 Ru2 C19 C18 81.1(12)
C15 Ru2 C19 C18 -54(3)
C14 Ru2 C19 C18 -74.0(14)
Pd4 Ru2 C19 C18 83.8(11)
C17 Ru2 C19 C20 -80.9(11)
C12 Ru2 C19 C20 86.3(12)
C18 Ru2 C19 C20 -118.1(16)
C13 Ru2 C19 C20 128.0(11)
C11 Ru2 C19 C20 56.6(19)
C16 Ru2 C19 C20 -36.9(10)
C15 Ru2 C19 C20 -172(3)
C14 Ru2 C19 C20 168.0(10)
Pd4 Ru2 C19 C20 -34.3(10)
C17 C16 C20 C19 -1(2)
Pd4 C16 C20 C19 -179.1(17)
Ru2 C16 C20 C19 -59.4(14)
C17 C16 C20 Ru2 58.5(13)
Pd4 C16 C20 Ru2 -120(2)
C18 C19 C20 C16 -1(2)
Ru2 C19 C20 C16 60.5(13)
C18 C19 C20 Ru2 -61.2(14)
C17 Ru2 C20 C16 -38.1(10)
C12 Ru2 C20 C16 128.2(11)
C19 Ru2 C20 C16 -118.9(15)
C18 Ru2 C20 C16 -81.5(11)
C13 Ru2 C20 C16 168.0(10)
C11 Ru2 C20 C16 88.1(11)
C15 Ru2 C20 C16 56(2)
C14 Ru2 C20 C16 -158(2)
Pd4 Ru2 C20 C16 20.5(8)
C17 Ru2 C20 C19 80.8(11)
C12 Ru2 C20 C19 -112.9(12)
C18 Ru2 C20 C19 37.4(11)
C13 Ru2 C20 C19 -73.1(13)
C11 Ru2 C20 C19 -153.0(11)
C16 Ru2 C20 C19 118.9(15)
C15 Ru2 C20 C19 175.1(16)
C14 Ru2 C20 C19 -39(3)
Pd4 Ru2 C20 C19 139.4(11)
C23 N1 C21 N2 13(2)
Pd1 N1 C21 N2 -173.2(12)
C23 N1 C21 C2 -169.5(16)
Pd1 N1 C21 C2 4(2)
C22 N2 C21 N1 5(2)
S1 N2 C21 N1 -149.2(15)
C22 N2 C21 C2 -172(2)
S1 N2 C21 C2 34(3)
C1 C2 C21 N1 0(3)
C3 C2 C21 N1 172(2)
Ru1 C2 C21 N1 -86(2)
C1 C2 C21 N2 177(2)
C3 C2 C21 N2 -11(4)
Ru1 C2 C21 N2 91(2)
C21 N2 C22 C40 105.6(17)
S1 N2 C22 C40 -100.0(17)
C21 N2 C22 C23 -17.8(18)
S1 N2 C22 C23 136.6(14)
C21 N1 C23 C46 97.2(19)
Pd1 N1 C23 C46 -75.9(19)
C21 N1 C23 C22 -23(2)
Pd1 N1 C23 C22 163.5(13)
N2 C22 C23 N1 22.9(17)
C40 C22 C23 N1 -97.1(18)
N2 C22 C23 C46 -101.6(15)
C40 C22 C23 C46 138.4(16)
C25 N3 C24 N4 10(3)
Pd2 N3 C24 N4 -175.2(14)
C25 N3 C24 C7 -170.9(19)
Pd2 N3 C24 C7 4(2)
C26 N4 C24 N3 6(2)
S2 N4 C24 N3 -158.1(16)
C26 N4 C24 C7 -173(2)
S2 N4 C24 C7 23(4)
C6 C7 C24 N3 1(3)
C8 C7 C24 N3 176(2)
Ru1 C7 C24 N3 -86(2)
C6 C7 C24 N4 180(2)
C8 C7 C24 N4 -5(4)
Ru1 C7 C24 N4 93(3)
C24 N3 C25 C65 96(2)
Pd2 N3 C25 C65 -77(2)
C24 N3 C25 C26 -21(2)
Pd2 N3 C25 C26 166.0(13)
C24 N4 C26 C59 99(2)
S2 N4 C26 C59 -95(2)
C24 N4 C26 C25 -16(2)
S2 N4 C26 C25 149.8(15)
N3 C25 C26 C59 -96.8(19)
C65 C25 C26 C59 149.8(17)
N3 C25 C26 N4 21(2)
C65 C25 C26 N4 -92.6(19)
C29 N5 C27 N6 15(2)
Pd3 N5 C27 N6 -173.7(13)
C29 N5 C27 C12 -167.2(17)
Pd3 N5 C27 C12 4(2)
C28 N6 C27 N5 0(2)
S3 N6 C27 N5 -155.0(15)
C28 N6 C27 C12 -177(2)
S3 N6 C27 C12 28(3)
C11 C12 C27 N5 -1(3)
C13 C12 C27 N5 171(3)
Ru2 C12 C27 N5 -86(2)
C11 C12 C27 N6 176(2)
C13 C12 C27 N6 -12(5)
Ru2 C12 C27 N6 91(3)
C27 N6 C28 C29 -15(2)
S3 N6 C28 C29 140.5(16)
C27 N6 C28 C78 109.4(18)
S3 N6 C28 C78 -95.0(19)
N6 C28 C29 N5 23(2)
C78 C28 C29 N5 -96.4(18)
N6 C28 C29 C84 -99.4(18)
C78 C28 C29 C84 141.0(17)
C27 N5 C29 C28 -24(2)
Pd3 N5 C29 C28 167.6(14)
C27 N5 C29 C84 96.5(18)
Pd3 N5 C29 C84 -72(2)
C32 N7 C30 C17 -173.7(19)
Pd4 N7 C30 C17 5(2)
C32 N7 C30 N8 5(2)
Pd4 N7 C30 N8 -175.7(12)
C18 C17 C30 N7 173(3)
C16 C17 C30 N7 -2(3)
Ru2 C17 C30 N7 -85(2)
C18 C17 C30 N8 -6(5)
C16 C17 C30 N8 179.5(18)
Ru2 C17 C30 N8 97(2)
C31 N8 C30 N7 4(2)
S4 N8 C30 N7 -147.6(15)
C31 N8 C30 C17 -177(2)
S4 N8 C30 C17 31(3)
C30 N8 C31 C32 -11(2)
S4 N8 C31 C32 143.6(14)
C30 N8 C31 C97 100.5(18)
S4 N8 C31 C97 -104.7(17)
C30 N7 C32 C31 -12(2)
Pd4 N7 C32 C31 168.8(15)
C30 N7 C32 C103 102.2(18)
Pd4 N7 C32 C103 -77(2)
N8 C31 C32 N7 14(2)
C97 C31 C32 N7 -99.6(19)
N8 C31 C32 C103 -100.8(17)
C97 C31 C32 C103 146.0(16)
O2 S1 C33 C34 -138.7(18)
O1 S1 C33 C34 -6(2)
N2 S1 C33 C34 104.3(18)
O2 S1 C33 C38 37.2(18)
O1 S1 C33 C38 170.3(15)
N2 S1 C33 C38 -79.9(17)
C38 C33 C34 C35 4(3)
S1 C33 C34 C35 179.3(16)
C33 C34 C35 C36 -1(3)
C34 C35 C36 C37 0(3)
C34 C35 C36 C39 179(2)
C39 C36 C37 C38 179.8(19)
C35 C36 C37 C38 -1(3)
C34 C33 C38 C37 -5(3)
S1 C33 C38 C37 179.1(15)
C36 C37 C38 C33 4(3)
N2 C22 C40 C45 105.1(16)
C23 C22 C40 C45 -140.1(14)
N2 C22 C40 C41 -72.6(18)
C23 C22 C40 C41 42(2)
C45 C40 C41 C42 -0.04(15)
C22 C40 C41 C42 177.6(16)
C40 C41 C42 C43 -0.06(15)
C41 C42 C43 C44 0.1(3)
C42 C43 C44 C45 -0.1(4)
C41 C40 C45 C44 0.1(3)
C22 C40 C45 C44 -177.7(15)
C43 C44 C45 C40 0.0(4)
N1 C23 C46 C51 169.3(12)
C22 C23 C46 C51 -76.8(16)
N1 C23 C46 C47 -12.9(18)
C22 C23 C46 C47 101.0(15)
C51 C46 C47 C48 -0.02(15)
C23 C46 C47 C48 -177.9(13)
C46 C47 C48 C49 0.03(14)
C47 C48 C49 C50 -0.1(3)
C48 C49 C50 C51 0.1(4)
C47 C46 C51 C50 0.1(3)
C23 C46 C51 C50 177.8(14)
C49 C50 C51 C46 -0.1(4)
O4 S2 C52 C57 38.7(18)
O3 S2 C52 C57 170.5(14)
N4 S2 C52 C57 -74.9(17)
O4 S2 C52 C53 -137.5(12)
O3 S2 C52 C53 -5.7(14)
N4 S2 C52 C53 108.9(11)
C57 C52 C53 C54 -0.1(12)
S2 C52 C53 C54 176.3(11)
C52 C53 C54 C55 2.3(11)
C53 C54 C55 C56 -2(2)
C53 C54 C55 C58 -174.8(13)
C54 C55 C56 C57 0(3)
C58 C55 C56 C57 172.7(18)
C53 C52 C57 C56 -2(2)
S2 C52 C57 C56 -178.0(16)
C55 C56 C57 C52 2(3)
N4 C26 C59 C60 -68(2)
C25 C26 C59 C60 39(2)
N4 C26 C59 C64 113.7(18)
C25 C26 C59 C64 -138.8(17)
C64 C59 C60 C61 2(3)
C26 C59 C60 C61 -176(2)
C59 C60 C61 C62 0(3)
C60 C61 C62 C63 -1(4)
C61 C62 C63 C64 1(4)
C62 C63 C64 C59 1(3)
C60 C59 C64 C63 -2(3)
C26 C59 C64 C63 176.3(18)
N3 C25 C65 C66 -25(2)
C26 C25 C65 C66 87(2)
N3 C25 C65 C70 166.4(13)
C26 C25 C65 C70 -81.5(18)
C70 C65 C66 C67 0.05(15)
C25 C65 C66 C67 -168.1(18)
C65 C66 C67 C68 0.02(16)
C66 C67 C68 C69 0.0(4)
C67 C68 C69 C70 0.0(5)
C68 C69 C70 C65 0.1(5)
C66 C65 C70 C69 -0.1(3)
C25 C65 C70 C69 169.5(16)
O6 S3 C71 C72 172.1(16)
O5 S3 C71 C72 36.5(19)
N6 S3 C71 C72 -78.1(18)
O6 S3 C71 C76 -11(2)
O5 S3 C71 C76 -146.6(16)
N6 S3 C71 C76 98.9(17)
C76 C71 C72 C73 7(3)
S3 C71 C72 C73 -176.4(16)
C71 C72 C73 C74 -3(3)
C72 C73 C74 C75 -2(3)
C72 C73 C74 C77 -179(2)
C73 C74 C75 C76 3(3)
C77 C74 C75 C76 -179(2)
C74 C75 C76 C71 1(3)
C72 C71 C76 C75 -6(3)
S3 C71 C76 C75 177.6(17)
C29 C28 C78 C83 -134.2(15)
N6 C28 C78 C83 107.1(15)
C29 C28 C78 C79 45(2)
N6 C28 C78 C79 -74.1(18)
C83 C78 C79 C80 0.03(13)
C28 C78 C79 C80 -178.8(15)
C78 C79 C80 C81 -0.01(15)
C79 C80 C81 C82 0.1(3)
C80 C81 C82 C83 -0.1(4)
C79 C78 C83 C82 -0.1(3)
C28 C78 C83 C82 178.8(15)
C81 C82 C83 C78 0.1(4)
C28 C29 C84 C89 -81(2)
N5 C29 C84 C89 163.5(19)
C28 C29 C84 C85 98(2)
N5 C29 C84 C85 -18(2)
C89 C84 C85 C86 5(3)
C29 C84 C85 C86 -174(2)
C84 C85 C86 C87 -4(4)
C85 C86 C87 C88 1(4)
C86 C87 C88 C89 2(4)
C87 C88 C89 C84 -1(4)
C85 C84 C89 C88 -3(4)
C29 C84 C89 C88 176(2)
O7 S4 C90 C95 -139.3(19)
O8 S4 C90 C95 -7(2)
N8 S4 C90 C95 106.1(19)
O7 S4 C90 C91 44(2)
O8 S4 C90 C91 176.2(16)
N8 S4 C90 C91 -71.0(19)
C95 C90 C91 C92 -2(3)
S4 C90 C91 C92 175.2(19)
C90 C91 C92 C93 5(4)
C91 C92 C93 C94 -3(4)
C91 C92 C93 C96 176(2)
C92 C93 C94 C95 -2(3)
C96 C93 C94 C95 179(2)
C93 C94 C95 C90 5(4)
C91 C90 C95 C94 -3(3)
S4 C90 C95 C94 180(2)
N8 C31 C97 C102 114.1(15)
C32 C31 C97 C102 -136.6(14)
N8 C31 C97 C98 -70.5(19)
C32 C31 C97 C98 39(2)
C102 C97 C98 C99 -0.02(15)
C31 C97 C98 C99 -175.3(17)
C97 C98 C99 C100 -0.01(15)
C98 C99 C100 C101 0.0(3)
C99 C100 C101 C102 0.0(4)
C98 C97 C102 C101 0.0(3)
C31 C97 C102 C101 175.5(16)
C100 C101 C102 C97 0.0(4)
N7 C32 C103 C108 164.9(12)
C31 C32 C103 C108 -82.7(17)
N7 C32 C103 C104 -17.8(19)
C31 C32 C103 C104 94.6(17)
C108 C103 C104 C105 0.00(15)
C32 C103 C104 C105 -177.3(15)
C103 C104 C105 C106 0.03(15)
C104 C105 C106 C107 -0.1(3)
C105 C106 C107 C108 0.1(4)
C104 C103 C108 C107 0.0(3)
C32 C103 C108 C107 177.4(14)
C106 C107 C108 C103 -0.1(4)
